data_4348816
loop_
_publ_author_name
'Li, Jiaye'
'White, Jonathan M.'
'Mulder, Roger J.'
'Reid, Gavin E.'
'Donnelly, Paul S.'
'O'Hair, Richard A J'

_publ_section_title
;
 Synthesis, Structural Characterization, and Gas-Phase Unimolecular
 Reactivity of Bis(diphenylphosphino)amino Copper Hydride Nanoclusters
 [Cu<sub>3</sub>(X)(\m<sub>3</sub>-H)((PPh<sub>2</sub>)<sub>2</sub>NH)<sub>3</sub>](BF<sub>4</sub>),
 Where X = \m<sub>2</sub>-Cl and \m<sub>3</sub>-BH<sub>4</sub>.
;
_journal_issue 19
_journal_name_full 'Inorganic chemistry'
_journal_page_first 9858
_journal_page_last 9868
_journal_paper_doi 10.1021/acs.inorgchem.6b01696
_journal_volume 55
_journal_year 2016
_chemical_formula_moiety 'C72 H63.25 Cl Cu3 N3 P6, B F4'
_chemical_formula_sum 'C72 H63.11 B Cl Cu3 F4 N3 P6'
_chemical_formula_weight 1469.07
_space_group_crystal_system triclinic
_space_group_IT_number 1
_space_group_name_Hall 'P 1'
_space_group_name_H-M_alt 'P 1'
_atom_sites_solution_hydrogens mixed
_atom_sites_solution_primary direct
_audit_creation_date 2016-07-05
_audit_creation_method
;
Olex2 1.2
(compiled 2016.02.19 svn.r3266 for OlexSys, GUI svn.r5155)
;
_cell_angle_alpha 79.00(3)
_cell_angle_beta 80.00(3)
_cell_angle_gamma 74.00(3)
_cell_formula_units_Z 2
_cell_length_a 13.800(3)
_cell_length_b 15.400(3)
_cell_length_c 18.500(4)
_cell_measurement_reflns_used 18024
_cell_measurement_temperature 130.00(10)
_cell_measurement_theta_max 76.9760
_cell_measurement_theta_min 3.8780
_cell_volume 3679.2(15)
_computing_cell_refinement
;
CrysAlisPro, Agilent Technologies,
Version 1.171.37.35h (release 09-02-2015 CrysAlis171 .NET)
(compiled Feb  9 2015,16:26:32)
;
_computing_data_collection
;
CrysAlisPro, Agilent Technologies,
Version 1.171.37.35h (release 09-02-2015 CrysAlis171 .NET)
(compiled Feb  9 2015,16:26:32)
;
_computing_data_reduction
;
CrysAlisPro, Agilent Technologies,
Version 1.171.37.35h (release 09-02-2015 CrysAlis171 .NET)
(compiled Feb  9 2015,16:26:32)
;
_computing_molecular_graphics 'Olex2 (Dolomanov et al., 2009)'
_computing_publication_material 'Olex2 (Dolomanov et al., 2009)'
_computing_structure_refinement 'ShelXL (Sheldrick, 2015)'
_computing_structure_solution 'ShelXS (Sheldrick, 2008)'
_diffrn_ambient_environment N~2~
_diffrn_ambient_temperature 130.00(10)
_diffrn_detector 'CCD plate'
_diffrn_detector_area_resol_mean 10.2273
_diffrn_detector_type Atlas
_diffrn_measured_fraction_theta_full 0.999
_diffrn_measured_fraction_theta_max 0.970
_diffrn_measurement_details
;
#__ type_ start__ end____ width___ exp.time_
  1 omega   18.00  100.00   1.0000    1.0000
omega____ theta____ kappa____ phi______ frames
    -       41.8673   37.0000   90.0000 82

#__ type_ start__ end____ width___ exp.time_
  2 omega   29.00  105.00   1.0000    1.0000
omega____ theta____ kappa____ phi______ frames
    -       41.8673   37.0000    0.0000 76

#__ type_ start__ end____ width___ exp.time_
  3 omega   85.00  114.00   1.0000    2.5000
omega____ theta____ kappa____ phi______ frames
    -      112.0000   30.0000  -60.0000 29

#__ type_ start__ end____ width___ exp.time_
  4 omega  118.00  177.00   1.0000    2.5000
omega____ theta____ kappa____ phi______ frames
    -      112.0000   30.0000  -60.0000 59

#__ type_ start__ end____ width___ exp.time_
  5 omega  138.00  165.00   1.0000    2.5000
omega____ theta____ kappa____ phi______ frames
    -      112.0000   45.0000    0.0000 27

#__ type_ start__ end____ width___ exp.time_
  6 omega  133.00  169.00   1.0000    2.5000
omega____ theta____ kappa____ phi______ frames
    -      112.0000   15.0000  -90.0000 36

#__ type_ start__ end____ width___ exp.time_
  7 omega  117.00  144.00   1.0000    2.5000
omega____ theta____ kappa____ phi______ frames
    -      112.0000  -77.0000    0.0000 27

#__ type_ start__ end____ width___ exp.time_
  8 omega   90.00  116.00   1.0000    2.5000
omega____ theta____ kappa____ phi______ frames
    -      112.0000 -111.0000  -90.0000 26

#__ type_ start__ end____ width___ exp.time_
  9 omega   90.00  116.00   1.0000    2.5000
omega____ theta____ kappa____ phi______ frames
    -      112.0000 -111.0000 -150.0000 26

#__ type_ start__ end____ width___ exp.time_
 10 omega   77.00  108.00   1.0000    2.5000
omega____ theta____ kappa____ phi______ frames
    -      112.0000  -94.0000  -60.0000 31

#__ type_ start__ end____ width___ exp.time_
 11 omega   67.00   93.00   1.0000    2.5000
omega____ theta____ kappa____ phi______ frames
    -      112.0000  -77.0000    0.0000 26

#__ type_ start__ end____ width___ exp.time_
 12 omega   82.00  116.00   1.0000    2.5000
omega____ theta____ kappa____ phi______ frames
    -      112.0000 -111.0000   30.0000 34

#__ type_ start__ end____ width___ exp.time_
 13 omega   87.00  116.00   1.0000    2.5000
omega____ theta____ kappa____ phi______ frames
    -      112.0000 -111.0000  120.0000 29

#__ type_ start__ end____ width___ exp.time_
 14 omega   78.00  145.00   1.0000    2.5000
omega____ theta____ kappa____ phi______ frames
    -      112.0000  -77.0000  150.0000 67

#__ type_ start__ end____ width___ exp.time_
 15 omega   54.00   99.00   1.0000    2.5000
omega____ theta____ kappa____ phi______ frames
    -      112.0000  -94.0000  150.0000 45

#__ type_ start__ end____ width___ exp.time_
 16 omega   58.00   85.00   1.0000    2.5000
omega____ theta____ kappa____ phi______ frames
    -      112.0000  -45.0000   60.0000 27

#__ type_ start__ end____ width___ exp.time_
 17 omega   45.00   83.00   1.0000    2.5000
omega____ theta____ kappa____ phi______ frames
    -      112.0000 -111.0000    0.0000 38

#__ type_ start__ end____ width___ exp.time_
 18 omega   45.00   77.00   1.0000    2.5000
omega____ theta____ kappa____ phi______ frames
    -      112.0000  -45.0000  -30.0000 32

#__ type_ start__ end____ width___ exp.time_
 19 omega   39.00   66.00   1.0000    2.5000
omega____ theta____ kappa____ phi______ frames
    -      112.0000  -45.0000   30.0000 27

#__ type_ start__ end____ width___ exp.time_
 20 omega   36.00   91.00   1.0000    2.5000
omega____ theta____ kappa____ phi______ frames
    -      112.0000  -30.0000   60.0000 55

#__ type_ start__ end____ width___ exp.time_
 21 omega   46.00   75.00   1.0000    2.5000
omega____ theta____ kappa____ phi______ frames
    -      112.0000  -77.0000  150.0000 29

#__ type_ start__ end____ width___ exp.time_
 22 omega   42.00   98.00   1.0000    2.5000
omega____ theta____ kappa____ phi______ frames
    -      112.0000  -45.0000  120.0000 56

#__ type_ start__ end____ width___ exp.time_
 23 omega   39.00   82.00   1.0000    2.5000
omega____ theta____ kappa____ phi______ frames
    -      112.0000 -111.0000  120.0000 43

#__ type_ start__ end____ width___ exp.time_
 24 omega   38.00  102.00   1.0000    2.5000
omega____ theta____ kappa____ phi______ frames
    -      112.0000  -94.0000   60.0000 64

#__ type_ start__ end____ width___ exp.time_
 25 omega   37.00   76.00   1.0000    2.5000
omega____ theta____ kappa____ phi______ frames
    -      112.0000  -30.0000  120.0000 39

#__ type_ start__ end____ width___ exp.time_
 26 omega   52.00   98.00   1.0000    1.0000
omega____ theta____ kappa____ phi______ frames
    -       41.8673 -125.0000   90.0000 46

#__ type_ start__ end____ width___ exp.time_
 27 omega   22.00   70.00   1.0000    1.0000
omega____ theta____ kappa____ phi______ frames
    -       41.8673  -99.0000  -90.0000 48

#__ type_ start__ end____ width___ exp.time_
 28 omega   31.00  165.00   1.0000    2.5000
omega____ theta____ kappa____ phi______ frames
    -      112.0000  -15.0000  -90.0000 134

#__ type_ start__ end____ width___ exp.time_
 29 omega   62.00   93.00   1.0000    2.5000
omega____ theta____ kappa____ phi______ frames
    -      112.0000  -45.0000 -180.0000 31

#__ type_ start__ end____ width___ exp.time_
 30 omega   59.00  131.00   1.0000    2.5000
omega____ theta____ kappa____ phi______ frames
    -      112.0000   15.0000  -90.0000 72

#__ type_ start__ end____ width___ exp.time_
 31 omega   43.00   74.00   1.0000    2.5000
omega____ theta____ kappa____ phi______ frames
    -      112.0000 -111.0000  -90.0000 31

#__ type_ start__ end____ width___ exp.time_
 32 omega   37.00   66.00   1.0000    2.5000
omega____ theta____ kappa____ phi______ frames
    -      112.0000  -94.0000 -120.0000 29

#__ type_ start__ end____ width___ exp.time_
 33 omega   44.00   89.00   1.0000    2.5000
omega____ theta____ kappa____ phi______ frames
    -      112.0000  -45.0000 -120.0000 45

#__ type_ start__ end____ width___ exp.time_
 34 omega  111.00  178.00   1.0000    2.5000
omega____ theta____ kappa____ phi______ frames
    -      112.0000  111.0000  120.0000 67

#__ type_ start__ end____ width___ exp.time_
 35 omega  116.00  143.00   1.0000    2.5000
omega____ theta____ kappa____ phi______ frames
    -      112.0000  178.0000   30.0000 27

#__ type_ start__ end____ width___ exp.time_
 36 omega   66.00  102.00   1.0000    2.5000
omega____ theta____ kappa____ phi______ frames
    -      112.0000  178.0000   30.0000 36

#__ type_ start__ end____ width___ exp.time_
 37 omega  -48.00    2.00   1.0000    1.0000
omega____ theta____ kappa____ phi______ frames
    -      -41.8673   37.0000 -180.0000 50

#__ type_ start__ end____ width___ exp.time_
 38 omega  -49.00   23.00   1.0000    1.0000
omega____ theta____ kappa____ phi______ frames
    -      -41.8673   37.0000  -60.0000 72

#__ type_ start__ end____ width___ exp.time_
 39 omega  -82.00  -14.00   1.0000    1.0000
omega____ theta____ kappa____ phi______ frames
    -      -41.8673  -57.0000  150.0000 68
;
_diffrn_measurement_device 'four-circle diffractometer'
_diffrn_measurement_device_type 'SuperNova, Dual, Cu at zero, Atlas'
_diffrn_measurement_method '\w scans'
_diffrn_orient_matrix_UB_11 -0.0307047000
_diffrn_orient_matrix_UB_12 -0.0880738000
_diffrn_orient_matrix_UB_13 -0.0018861000
_diffrn_orient_matrix_UB_21 0.1109180000
_diffrn_orient_matrix_UB_22 -0.0463759000
_diffrn_orient_matrix_UB_23 -0.0226579000
_diffrn_orient_matrix_UB_31 0.0154687000
_diffrn_orient_matrix_UB_32 -0.0309772000
_diffrn_orient_matrix_UB_33 0.0821757000
_diffrn_radiation_monochromator mirror
_diffrn_radiation_probe x-ray
_diffrn_radiation_type MoK\a
_diffrn_radiation_wavelength 0.71073
_diffrn_reflns_av_R_equivalents 0.0000
_diffrn_reflns_av_unetI/netI 0.0397
_diffrn_reflns_Laue_measured_fraction_full 0.999
_diffrn_reflns_Laue_measured_fraction_max 0.970
_diffrn_reflns_limit_h_max 17
_diffrn_reflns_limit_h_min -17
_diffrn_reflns_limit_k_max 19
_diffrn_reflns_limit_k_min -18
_diffrn_reflns_limit_l_max 23
_diffrn_reflns_limit_l_min 0
_diffrn_reflns_number 15692
_diffrn_reflns_point_group_measured_fraction_full 0.500
_diffrn_reflns_point_group_measured_fraction_max 0.485
_diffrn_reflns_theta_full 26.000
_diffrn_reflns_theta_max 27.062
_diffrn_reflns_theta_min 1.392
_diffrn_source 'sealed X-ray tube'
_diffrn_source_type 'SuperNova (Cu) X-ray Source'
_exptl_absorpt_coefficient_mu 1.077
_exptl_absorpt_correction_T_max 1.00000
_exptl_absorpt_correction_T_min 0.75461
_exptl_absorpt_correction_type multi-scan
_exptl_absorpt_process_details
;
CrysAlisPro, Agilent Technologies,
Version 1.171.37.35h (release 09-02-2015 CrysAlis171 .NET)
(compiled Feb  9 2015,16:26:32)
Empirical absorption correction using spherical harmonics,
 implemented in SCALE3 ABSPACK scaling algorithm.
;
_exptl_crystal_colour 'clear light colourless'
_exptl_crystal_colour_lustre clear
_exptl_crystal_colour_modifier light
_exptl_crystal_colour_primary colourless
_exptl_crystal_density_diffrn 1.326
_exptl_crystal_description block
_exptl_crystal_F_000 1502
_exptl_crystal_size_max 0.15
_exptl_crystal_size_mid 0.15
_exptl_crystal_size_min 0.15
_refine_diff_density_max 2.202
_refine_diff_density_min -1.159
_refine_diff_density_rms 0.131
_refine_ls_abs_structure_details
;
No quotients, so Flack parameter determined by classical intensity fit
;
_refine_ls_abs_structure_Flack -0.05(2)
_refine_ls_extinction_method none
_refine_ls_goodness_of_fit_ref 1.111
_refine_ls_hydrogen_treatment mixed
_refine_ls_matrix_type full
_refine_ls_number_parameters 805
_refine_ls_number_reflns 15690
_refine_ls_number_restraints 178
_refine_ls_restrained_S_all 1.106
_refine_ls_R_factor_all 0.0792
_refine_ls_R_factor_gt 0.0666
_refine_ls_shift/su_max 0.001
_refine_ls_shift/su_mean 0.000
_refine_ls_structure_factor_coef Fsqd
_refine_ls_weighting_details 'w=1/[\s^2^(Fo^2^)+(0.1141P)^2^+7.4911P] where P=(Fo^2^+2Fc^2^)/3'
_refine_ls_weighting_scheme calc
_refine_ls_wR_factor_gt 0.1853
_refine_ls_wR_factor_ref 0.2020
_reflns_Friedel_coverage 0.000
_reflns_Friedel_fraction_full 0.000
_reflns_Friedel_fraction_max 0.000
_reflns_number_gt 13210
_reflns_number_total 15690
_reflns_threshold_expression 'I > 2\s(I)'
_cod_data_source_file ic6b01696_si_003.cif
_cod_data_source_block lij21x-p1
_cod_database_code 4348816
_chemical_oxdiff_formula 'Cu3 C40 H60 N6 P4'
_shelx_space_group_comment
;
The symmetry employed for this shelxl refinement is uniquely defined
by the following loop, which should always be used as a source of
symmetry information in preference to the above space-group names.
They are only intended as comments.
;
_reflns_odcompleteness_completeness 99.89
_reflns_odcompleteness_iscentric 1
_reflns_odcompleteness_theta 75.12
_olex2_refinement_description
;
1. Fixed Uiso
 At 1.2 times of:
  All C(H) groups, All N(H) groups
2. Restrained distances
 F5-B1 \\sim F9-B1
 with sigma of 0.02
3. Uiso/Uaniso restraints and constraints
All non-hydrogen atoms have similar U: within 1.327A with sigma of 0.04 and
sigma for terminal atoms of 0.08
Uanis(C90) = Uanis(C91) = Uanis(C89) = Uanis(C92) = Uanis(C93)
Uanis(C83) = Uanis(C88) = Uanis(C86) = Uanis(C87)
Uanis(C83) = Uanis(C88) = Uanis(C86) = Uanis(C87) = Uanis(C85)
Uanis(C98) = Uanis(C99) = Uanis(C94) = Uanis(C95) = Uanis(C96) = Uanis(C97)
Uanis(C83) = Uanis(C88) = Uanis(C86) = Uanis(C87) = Uanis(C85)
Uanis(C67) = Uanis(C66) = Uanis(C4CA) = Uanis(C70) = Uanis(C69) = Uanis(C68)
Uanis(C54) = Uanis(C50) = Uanis(C51) = Uanis(C52) = Uanis(C53)
Uanis(C73) = Uanis(C72) = Uanis(C71) = Uanis(C76) = Uanis(C75) = Uanis(C74)
Uanis(C20) = Uanis(C21) = Uanis(C22) = Uanis(C23) = Uanis(C24) = Uanis(C19)
Uanis(C79) = Uanis(C78) = Uanis(C77) = Uanis(C82) = Uanis(C81) = Uanis(C80)
Uanis(C4) = Uanis(C3) = Uanis(C0AA) = Uanis(C1) = Uanis(C6) = Uanis(C5)
Uanis(C13) = Uanis(C18) = Uanis(C17) = Uanis(C16) = Uanis(C15) = Uanis(C14)
Uanis(C36) = Uanis(C31) = Uanis(C32) = Uanis(C33)
Uanis(C25) = Uanis(C26) = Uanis(C27) = Uanis(C28) = Uanis(C29) = Uanis(C30)
Uanis(C43) = Uanis(C48) = Uanis(C47) = Uanis(C46) = Uanis(C45) = Uanis(C44)
Uanis(C42) = Uanis(C37) = Uanis(C38) = Uanis(C39) = Uanis(C40) = Uanis(C41)
Uanis(C41) = Uanis(C42) = Uanis(C37) = Uanis(C38) = Uanis(C39) = Uanis(C40)
Uanis(C86) = Uanis(C87) = Uanis(C85) = Uanis(C83) = Uanis(C88)
Uanis(C107) = Uanis(C108) = Uanis(C109) = Uanis(C110) = Uanis(C105) =
Uanis(C106)
Uanis(C83) = Uanis(C85) = Uanis(C87) = Uanis(C86) = Uanis(C88)
Uanis(C116) = Uanis(C115) = Uanis(C114) = Uanis(C113) = Uanis(C112) =
Uanis(C111)
Uanis(C144) = Uanis(C145) = Uanis(C146) = Uanis(C141) = Uanis(C142) =
Uanis(C143)
Uanis(C96) = Uanis(C95) = Uanis(C94) = Uanis(C99) = Uanis(C98) = Uanis(C97)
Uanis(C100) = Uanis(C94) = Uanis(C104) = Uanis(C103) = Uanis(C102)
Uanis(C121) = Uanis(C122) = Uanis(C117) = Uanis(C118) = Uanis(C119) =
Uanis(C120)
Uanis(C29) = Uanis(C30) = Uanis(C25) = Uanis(C26) = Uanis(C28) = Uanis(C27)
Uanis(C7) = Uanis(C8) = Uanis(C9) = Uanis(C10) = Uanis(C11) = Uanis(C12)
Uanis(C62) = Uanis(C63) = Uanis(C61) = Uanis(C64) = Uanis(C65) = Uanis(C4CA)
Uanis(C83) = Uanis(C85) = Uanis(C87) = Uanis(C86) = Uanis(C88)
Uanis(C128) = Uanis(C127) = Uanis(C126) = Uanis(C124) = Uanis(C125) =
Uanis(C123)
Uanis(F7) = Uanis(F5) = Uanis(F6) = Uanis(F8)
Uanis(C55) = Uanis(C59) = Uanis(C57) = Uanis(C49)
Uanis(C58) = Uanis(C57) = Uanis(C59)
Uanis(C56) = Uanis(C55) = Uanis(C59) = Uanis(C57) = Uanis(C58)
Uanis(C65) = Uanis(C60) = Uanis(C63) = Uanis(C62) = Uanis(C61) = Uanis(C64)
Uanis(C90) = Uanis(C85) = Uanis(C93) = Uanis(C92) = Uanis(C89) = Uanis(C91)
Uanis(C84) = Uanis(C83) = Uanis(C88) = Uanis(C86) = Uanis(C87) = Uanis(C85)
Uanis(C91) = Uanis(C89) = Uanis(C92) = Uanis(C93) = Uanis(C85) = Uanis(C90)
Uanis(C33) = Uanis(C34) = Uanis(C35) = Uanis(C36) = Uanis(C31) = Uanis(C32)
Uanis(F5) = Uanis(F9)
Uanis(F3) = Uanis(F2) = Uanis(F1) = Uanis(F4A)
Uanis(C4CA) = Uanis(C60)
4. Others
 Sof(C69)=Sof(C70)=Sof(C4CA)=Sof(C60)=Sof(C65)=Sof(C63)=1-FVAR(1)
 Sof(C68)=Sof(C66)=Sof(C67)=Sof(C64)=Sof(C62)=Sof(C61)=FVAR(1)
 Sof(C84)=Sof(C83)=Sof(C88)=Sof(C87)=Sof(C86)=1-FVAR(2)
 Sof(C93)=Sof(C92)=Sof(C91)=Sof(C90)=Sof(C89)=FVAR(2)
 Sof(F9)=1-FVAR(3)
 Sof(F5)=FVAR(3)
 Sof(H87)=Sof(H86)=Sof(H93)=Sof(H92)=Sof(H89)=1-FVAR(4)
 Sof(H84)=Sof(H83)=Sof(H88)=Sof(H91)=Sof(H90)=FVAR(4)
 Sof(H66)=Sof(H65)=Sof(H64)=Sof(H62)=Sof(H61)=1-FVAR(5)
 Sof(H68)=Sof(H69)=Sof(H70)=Sof(H67)=Sof(H63)=FVAR(5)
 Sof(C56)=Sof(H56)=Sof(C55)=Sof(H55)=Sof(C58)=Sof(H58)=Sof(C57)=Sof(H57)=
 Sof(C59)=Sof(H59)=1-FVAR(6)
 Sof(C54)=Sof(H54)=Sof(C53)=Sof(H53)=Sof(C52)=Sof(H52)=Sof(C51)=Sof(H51)=
 Sof(C50)=Sof(H50)=FVAR(6)
 Sof(C100)=Sof(H100)=Sof(C104)=Sof(H104)=Sof(C96)=Sof(H96)=Sof(C95)=Sof(H95)=
 Sof(C97)=Sof(H97)=1-FVAR(7)
 Sof(C103)=Sof(H103)=Sof(C2)=Sof(H2A)=Sof(C102)=Sof(H102)=Sof(C99)=Sof(H99)=
 Sof(C98)=Sof(H98)=FVAR(7)
 Fixed Sof: H27(0.75) H39(0.5) H120(0.5)
 Fixed Uiso: HA(0.001)
 Fixed X: HA(0.65785)
 Fixed Y: HA(0.10708)
 Fixed Z: HA(0.376429)
5.a Aromatic/amide H refined with riding coordinates:
 N3(H3A), N5(H5), N6(H6), N2(H2), N4(H4), N1(H1A), C10(H10), C11(H11),
 C12(H12), C8(H8), C9(H9), C157(H157), C156(H156), C155(H155), C154(H154),
 C158(H158), C137(H137), C138(H138), C139(H139), C140(H140), C136(H136),
 C162(H162), C163(H163), C164(H164), C160(H160), C161(H161), C17(H17), C16(H16),
  C15(H15), C14(H14), C18(H18), C6(H6A), C1(H1), C0AA(H0AA), C3(H3), C5(H5A),
 C28(H28), C29(H29), C30(H30), C26(H26), C27(H27), C46(H46), C45(H45), C44(H44),
  C48(H48), C47(H47), C127(H127), C126(H126), C125(H125), C124(H124),
 C128(H128), C36(H36), C35(H35), C34(H34), C33(H33), C32(H32), C132(H132),
 C131(H131), C130(H130), C134(H134), C133(H133), C106(H106), C110(H110),
 C109(H109), C108(H108), C107(H107), C150(H150), C149(H149), C148(H148),
 C152(H152), C151(H151), C39(H39), C40(H40), C41(H41), C42(H42), C38(H38),
 C22(H22), C21(H21), C20(H20), C24(H24), C23(H23), C144(H144), C145(H145),
 C146(H146), C142(H142), C143(H143), C74(H74), C75(H75), C76(H76), C72(H72),
 C73(H73), C112(H112), C116(H116), C115(H115), C114(H114), C113(H113), C81(H81),
  C80(H80), C79(H79), C78(H78), C82(H82), C100(H100), C104(H104), C103(H103),
 C2(H2A), C102(H102), C119(H119), C118(H118), C122(H122), C121(H121),
 C120(H120), C68(H68), C69(H69), C70(H70), C66(H66), C67(H67), C54(H54),
 C53(H53), C52(H52), C51(H51), C50(H50), C99(H99), C98(H98), C96(H96), C95(H95),
  C97(H97), C56(H56), C55(H55), C58(H58), C57(H57), C59(H59), C65(H65),
 C64(H64), C63(H63), C62(H62), C61(H61), C84(H84), C83(H83), C88(H88), C87(H87),
  C86(H86), C93(H93), C92(H92), C91(H91), C90(H90), C89(H89)
5.b Fitted hexagon refined as free rotating group:
 C10(C11,C12,C7,C8,C9), C157(C156,C155,C154,C153,C158), C137(C138,C139,C140,
 C135,C136), C162(C163,C164,C159,C160,C161), C17(C16,C15,C14,C13,C18), C6(C1,
 C0AA,C3,C4,C5), C28(C29,C30,C25,C26,C27), C46(C45,C44,C43,C48,C47), C127(C126,
 C125,C124,C123,C128), C31(C36,C35,C34,C33,C32), C132(C131,C130,C129,C134,C133),
  C106(C105,C110,C109,C108,C107), C150(C149,C148,C147,C152,C151), C39(C40,C41,
 C42,C37,C38), C22(C21,C20,C19,C24,C23), C144(C145,C146,C141,C142,C143),
 C74(C75,C76,C71,C72,C73), C112(C111,C116,C115,C114,C113), C81(C80,C79,C78,C77,
 C82), C100(C94,C104,C103,C2,C102), C119(C118,C117,C122,C121,C120), C68(C69,C70,
 C4CA,C66,C67), C56(C55,C49,C58,C57,C59), C60(C65,C64,C63,C62,C61), C85(C84,C83,
 C88,C87,C86)
;
_shelx_shelxl_version_number 2014/7
_olex2_submission_special_instructions 'No special instructions were received'

loop_
_space_group_symop_operation_xyz
'x, y, z'

loop_
_atom_site_label
_atom_site_type_symbol
_atom_site_fract_x
_atom_site_fract_y
_atom_site_fract_z
_atom_site_U_iso_or_equiv
_atom_site_adp_type
_atom_site_occupancy
_atom_site_site_symmetry_order
_atom_site_calc_flag
_atom_site_refinement_flags_posn
_atom_site_refinement_flags_adp
_atom_site_refinement_flags_occupancy
_atom_site_disorder_assembly
_atom_site_disorder_group
Cu3 Cu 0.73780(11) 0.05834(9) 0.43308(8) 0.0290(3) Uani 1 1 d . U . . .
Cu2 Cu 0.60122(11) 0.03211(9) 0.36484(8) 0.0301(3) Uani 1 1 d . U . . .
Cu0A Cu 0.55543(11) 0.54646(10) 0.85530(9) 0.0317(3) Uani 1 1 d . U . . .
Cu1A Cu 0.52771(10) 0.70111(9) 0.91692(8) 0.0292(3) Uani 1 1 d . U . . .
Cu2A Cu 0.39121(11) 0.67462(9) 0.84852(8) 0.0296(3) Uani 1 1 d . U . . .
Cu1 Cu 0.57311(11) 0.18688(10) 0.42632(9) 0.0313(3) Uani 1 1 d . U . . .
P8 P 0.31953(19) 0.82091(17) 0.85150(15) 0.0169(5) Uani 1 1 d . U . . .
P11 P 0.7228(2) 0.52002(18) 0.84737(16) 0.0198(5) Uani 1 1 d . U . . .
P1 P 0.8431(2) 0.15204(18) 0.41225(16) 0.0206(5) Uani 1 1 d . U . . .
P5 P 0.7065(2) -0.07564(17) 0.30369(14) 0.0178(5) Uani 1 1 d . U . . .
P7 P 0.4227(2) 0.80860(18) 0.97976(15) 0.0188(5) Uani 1 1 d . U . . .
Cl1 Cl 0.6329(2) 0.10095(18) 0.54263(15) 0.0260(5) Uani 1 1 d . U . . .
P2 P 0.6549(2) 0.29910(17) 0.40688(16) 0.0209(5) Uani 1 1 d . U . . .
P6 P 0.8097(2) -0.08772(17) 0.43194(15) 0.0177(5) Uani 1 1 d . U . . .
P3 P 0.4065(2) 0.21233(18) 0.43626(16) 0.0204(5) Uani 1 1 d . U . . .
P12 P 0.6892(2) 0.70443(18) 0.88833(17) 0.0221(6) Uani 1 1 d . U . . .
P9 P 0.2862(2) 0.58094(18) 0.87169(16) 0.0203(5) Uani 1 1 d . U . . .
P10 P 0.4740(2) 0.43329(19) 0.87707(17) 0.0230(6) Uani 1 1 d . U . . .
P4 P 0.4405(2) 0.02850(18) 0.39541(16) 0.0210(6) Uani 1 1 d . U . . .
Cl2 Cl 0.4957(2) 0.63203(19) 0.74068(15) 0.0273(6) Uani 1 1 d . U . . .
N3 N 0.3199(6) 0.8535(6) 0.9352(5) 0.0190(18) Uani 1 1 d . U . . .
H3A H 0.2672 0.8930 0.9544 0.023 Uiso 1 1 calc R . . . .
N5 N 0.8077(7) -0.1191(6) 0.3504(5) 0.0226(19) Uani 1 1 d . U . . .
H5 H 0.8605 -0.1589 0.3318 0.027 Uiso 1 1 calc R . . . .
N6 N 0.3672(8) 0.1203(7) 0.4305(7) 0.033(2) Uani 1 1 d . U . . .
H6 H 0.3034 0.1205 0.4473 0.039 Uiso 1 1 calc R . . . .
N2 N 0.7622(7) 0.6148(7) 0.8493(7) 0.032(2) Uani 1 1 d . U . . .
H2 H 0.8242 0.6168 0.8288 0.038 Uiso 1 1 calc R . . . .
N4 N 0.7778(8) 0.2622(7) 0.4145(8) 0.036(3) Uani 1 1 d . U . . .
H4 H 0.8107 0.3016 0.4199 0.043 Uiso 1 1 calc R . . . .
N1 N 0.3490(8) 0.4734(8) 0.8678(8) 0.041(3) Uani 1 1 d . U . . .
H1A H 0.3158 0.4351 0.8606 0.049 Uiso 1 1 calc R . . . .
C10 C 0.6931(5) -0.3073(4) 0.6019(4) 0.0267(10) Uani 1 1 d . U . . .
H10 H 0.6679 -0.3527 0.6364 0.032 Uiso 1 1 calc R . . . .
C11 C 0.6308(4) -0.2198(5) 0.5870(4) 0.0267(10) Uani 1 1 d G U . . .
H11 H 0.5631 -0.2054 0.6113 0.032 Uiso 1 1 calc R . . . .
C12 C 0.6677(5) -0.1534(3) 0.5366(5) 0.0267(10) Uani 1 1 d G U . . .
H12 H 0.6252 -0.0936 0.5264 0.032 Uiso 1 1 calc R . . . .
C7 C 0.7668(5) -0.1746(4) 0.5011(4) 0.0267(10) Uani 1 1 d G U . . .
C8 C 0.8290(4) -0.2621(5) 0.5160(4) 0.0267(10) Uani 1 1 d G U . . .
H8 H 0.8968 -0.2765 0.4917 0.032 Uiso 1 1 calc R . . . .
C9 C 0.7922(5) -0.3284(3) 0.5664(4) 0.0267(10) Uani 1 1 d G U . . .
H9 H 0.8347 -0.3883 0.5766 0.032 Uiso 1 1 calc R . . . .
C157 C 0.3371(6) 1.0622(4) 0.7200(5) 0.040(2) Uani 1 1 d . U . . .
H157 H 0.2953 1.1225 0.7108 0.048 Uiso 1 1 calc R . . . .
C156 C 0.4360(6) 1.0408(5) 0.6841(5) 0.037(2) Uani 1 1 d G U . . .
H156 H 0.4617 1.0865 0.6505 0.044 Uiso 1 1 calc R . . . .
C155 C 0.4973(5) 0.9526(5) 0.6976(5) 0.036(2) Uani 1 1 d G U . . .
H155 H 0.5649 0.9381 0.6730 0.043 Uiso 1 1 calc R . . . .
C154 C 0.4597(5) 0.8858(4) 0.7468(4) 0.0251(16) Uani 1 1 d G U . . .
H154 H 0.5015 0.8255 0.7560 0.030 Uiso 1 1 calc R . . . .
C153 C 0.3608(5) 0.9072(4) 0.7827(4) 0.0174(13) Uani 1 1 d G U . . .
C158 C 0.2995(4) 0.9954(5) 0.7693(4) 0.0305(18) Uani 1 1 d G U . . .
H158 H 0.2319 1.0099 0.7938 0.037 Uiso 1 1 calc R . . . .
C137 C 0.5870(6) 0.9598(6) 1.0390(5) 0.036(2) Uani 1 1 d . U . . .
H137 H 0.6338 0.9511 1.0733 0.043 Uiso 1 1 calc R . . . .
C138 C 0.5673(8) 1.0403(5) 0.9888(6) 0.052(3) Uani 1 1 d G U . . .
H138 H 0.6007 1.0866 0.9889 0.063 Uiso 1 1 calc R . . . .
C139 C 0.4987(8) 1.0530(5) 0.9386(5) 0.058(3) Uani 1 1 d G U . . .
H139 H 0.4852 1.1080 0.9043 0.070 Uiso 1 1 calc R . . . .
C140 C 0.4498(6) 0.9853(5) 0.9385(4) 0.035(2) Uani 1 1 d G U . . .
H140 H 0.4029 0.9940 0.9041 0.042 Uiso 1 1 calc R . . . .
C135 C 0.4695(5) 0.9048(4) 0.9886(4) 0.0167(13) Uani 1 1 d G U . . .
C136 C 0.5381(6) 0.8921(4) 1.0388(4) 0.0259(16) Uani 1 1 d G U . . .
H136 H 0.5516 0.8371 1.0731 0.031 Uiso 1 1 calc R . . . .
C162 C -0.0184(4) 0.8835(7) 0.8229(5) 0.043(2) Uani 1 1 d . U . . .
H162 H -0.0880 0.8964 0.8162 0.051 Uiso 1 1 calc R . . . .
C163 C 0.0083(4) 0.8786(7) 0.8929(4) 0.041(2) Uani 1 1 d G U . . .
H163 H -0.0431 0.8881 0.9341 0.049 Uiso 1 1 calc R . . . .
C164 C 0.1100(5) 0.8596(6) 0.9026(3) 0.0242(16) Uani 1 1 d G U . . .
H164 H 0.1283 0.8562 0.9505 0.029 Uiso 1 1 calc R . . . .
C159 C 0.1851(4) 0.8456(5) 0.8423(3) 0.0170(13) Uani 1 1 d G U . . .
C160 C 0.1585(5) 0.8506(6) 0.7723(3) 0.037(2) Uani 1 1 d G U . . .
H160 H 0.2098 0.8410 0.7311 0.044 Uiso 1 1 calc R . . . .
C161 C 0.0567(6) 0.8695(7) 0.7626(4) 0.047(3) Uani 1 1 d G U . . .
H161 H 0.0384 0.8729 0.7147 0.057 Uiso 1 1 calc R . . . .
C17 C 0.5405(6) -0.2269(5) 0.2448(4) 0.0337(11) Uani 1 1 d . U . . .
H17 H 0.4937 -0.2179 0.2103 0.040 Uiso 1 1 calc R . . . .
C16 C 0.5596(6) -0.3075(5) 0.2948(5) 0.0337(11) Uani 1 1 d G U . . .
H16 H 0.5259 -0.3535 0.2946 0.040 Uiso 1 1 calc R . . . .
C15 C 0.6281(7) -0.3208(4) 0.3452(4) 0.0337(11) Uani 1 1 d G U . . .
H15 H 0.6412 -0.3758 0.3794 0.040 Uiso 1 1 calc R . . . .
C14 C 0.6775(6) -0.2535(5) 0.3456(4) 0.0337(11) Uani 1 1 d G U . . .
H14 H 0.7244 -0.2626 0.3801 0.040 Uiso 1 1 calc R . . . .
C13 C 0.6585(7) -0.1729(5) 0.2956(5) 0.0337(11) Uani 1 1 d G U . . .
C18 C 0.5900(7) -0.1597(4) 0.2451(4) 0.0337(11) Uani 1 1 d G U . . .
H18 H 0.5769 -0.1046 0.2109 0.040 Uiso 1 1 calc R . . . .
C6 C 1.0711(5) -0.1368(6) 0.5225(3) 0.0321(11) Uani 1 1 d . U . . .
H6A H 1.0890 -0.1405 0.5705 0.039 Uiso 1 1 calc R . . . .
C1 C 1.1465(4) -0.1485(6) 0.4621(4) 0.0321(11) Uani 1 1 d G U . . .
H1 H 1.2159 -0.1603 0.4689 0.039 Uiso 1 1 calc R . . . .
C0AA C 1.1204(5) -0.1430(6) 0.3918(4) 0.0321(11) Uani 1 1 d G U . . .
H0AA H 1.1719 -0.1511 0.3506 0.039 Uiso 1 1 calc R . . . .
C3 C 1.0189(5) -0.1258(6) 0.3819(3) 0.0321(11) Uani 1 1 d G U . . .
H3 H 1.0010 -0.1220 0.3339 0.039 Uiso 1 1 calc R . . . .
C4 C 0.9435(4) -0.1140(6) 0.4423(4) 0.0321(11) Uani 1 1 d G U . . .
C5 C 0.9696(5) -0.1195(6) 0.5126(4) 0.0321(11) Uani 1 1 d G U . . .
H5A H 0.9181 -0.1115 0.5538 0.039 Uiso 1 1 calc R . . . .
C28 C 0.3788(6) -0.2163(5) 0.5628(4) 0.0391(12) Uani 1 1 d . U . . .
H28 H 0.3677 -0.2678 0.5976 0.047 Uiso 1 1 calc R . . . .
C29 C 0.3573(6) -0.1313(5) 0.5855(4) 0.0391(12) Uani 1 1 d G U . . .
H29 H 0.3314 -0.1246 0.6358 0.047 Uiso 1 1 calc R . . . .
C30 C 0.3735(7) -0.0560(4) 0.5347(5) 0.0391(12) Uani 1 1 d G U . . .
H30 H 0.3588 0.0021 0.5502 0.047 Uiso 1 1 calc R . . . .
C25 C 0.4113(7) -0.0658(5) 0.4612(4) 0.0391(12) Uani 1 1 d G U . . .
C26 C 0.4329(7) -0.1508(6) 0.4385(3) 0.0391(12) Uani 1 1 d G U . . .
H26 H 0.4587 -0.1575 0.3883 0.047 Uiso 1 1 calc R . . . .
C27 C 0.4166(7) -0.2261(5) 0.4893(4) 0.0391(12) Uani 1 1 d G U . . .
H27 H 0.4314 -0.2842 0.4738 0.047 Uiso 0.75 1 calc R . P . .
C46 C 0.2256(5) 0.3250(5) 0.6451(4) 0.0405(11) Uani 1 1 d . U . . .
H46 H 0.1881 0.3505 0.6875 0.049 Uiso 1 1 calc R . . . .
C45 C 0.1808(4) 0.2815(6) 0.6057(4) 0.0405(11) Uani 1 1 d G U . . .
H45 H 0.1127 0.2774 0.6211 0.049 Uiso 1 1 calc R . . . .
C44 C 0.2356(6) 0.2442(6) 0.5436(4) 0.0405(11) Uani 1 1 d G U . . .
H44 H 0.2050 0.2145 0.5167 0.049 Uiso 1 1 calc R . . . .
C43 C 0.3353(5) 0.2502(6) 0.5210(4) 0.0405(11) Uani 1 1 d G U . . .
C48 C 0.3802(4) 0.2936(5) 0.5604(4) 0.0405(11) Uani 1 1 d G U . . .
H48 H 0.4483 0.2977 0.5450 0.049 Uiso 1 1 calc R . . . .
C47 C 0.3253(5) 0.3310(5) 0.6225(4) 0.0405(11) Uani 1 1 d G U . . .
H47 H 0.3559 0.3607 0.6494 0.049 Uiso 1 1 calc R . . . .
C127 C 0.1731(5) 0.6071(6) 0.6765(3) 0.0417(11) Uani 1 1 d . U . . .
H127 H 0.1999 0.5967 0.6272 0.050 Uiso 1 1 calc R . . . .
C126 C 0.0699(5) 0.6456(6) 0.6940(4) 0.0417(11) Uani 1 1 d G U . . .
H126 H 0.0262 0.6615 0.6566 0.050 Uiso 1 1 calc R . . . .
C125 C 0.0307(4) 0.6608(6) 0.7662(4) 0.0417(11) Uani 1 1 d G U . . .
H125 H -0.0399 0.6871 0.7782 0.050 Uiso 1 1 calc R . . . .
C124 C 0.0946(6) 0.6375(7) 0.8210(3) 0.0417(11) Uani 1 1 d G U . . .
H124 H 0.0678 0.6479 0.8704 0.050 Uiso 1 1 calc R . . . .
C123 C 0.1978(5) 0.5990(6) 0.8036(4) 0.0417(11) Uani 1 1 d G U . . .
C128 C 0.2371(4) 0.5838(6) 0.7313(4) 0.0417(11) Uani 1 1 d G U . . .
H128 H 0.3076 0.5575 0.7194 0.050 Uiso 1 1 calc R . . . .
C31 C 0.3776(6) 0.0267(6) 0.3165(3) 0.0355(11) Uani 1 1 d . U . . .
C36 C 0.4263(5) 0.0518(6) 0.2464(4) 0.0355(11) Uani 1 1 d G U . . .
H36 H 0.4911 0.0642 0.2413 0.043 Uiso 1 1 calc R . . . .
C35 C 0.3802(5) 0.0588(6) 0.1837(3) 0.0355(11) Uani 1 1 d G U . . .
H35 H 0.4135 0.0759 0.1358 0.043 Uiso 1 1 calc R . . . .
C34 C 0.2854(5) 0.0406(6) 0.1912(3) 0.0355(11) Uani 1 1 d G U . . .
H34 H 0.2539 0.0454 0.1483 0.043 Uiso 1 1 calc R . . . .
C33 C 0.2367(5) 0.0155(6) 0.2613(4) 0.0355(11) Uani 1 1 d G U . . .
H33 H 0.1720 0.0031 0.2663 0.043 Uiso 1 1 calc R . . . .
C32 C 0.2829(6) 0.0085(6) 0.3240(3) 0.0355(11) Uani 1 1 d G U . . .
H32 H 0.2496 -0.0086 0.3719 0.043 Uiso 1 1 calc R . . . .
C132 C 0.2947(9) 0.7068(7) 1.2168(4) 0.056(3) Uani 1 1 d . U . . .
H132 H 0.2673 0.6851 1.2655 0.067 Uiso 1 1 calc R . . . .
C131 C 0.2637(8) 0.7986(7) 1.1874(4) 0.071(4) Uani 1 1 d G U . . .
H131 H 0.2152 0.8398 1.2161 0.085 Uiso 1 1 calc R . . . .
C130 C 0.3038(7) 0.8302(4) 1.1161(4) 0.048(3) Uani 1 1 d G U . . .
H130 H 0.2826 0.8930 1.0960 0.057 Uiso 1 1 calc R . . . .
C129 C 0.3748(5) 0.7700(5) 1.0742(3) 0.0164(13) Uani 1 1 d G U . . .
C134 C 0.4058(6) 0.6782(4) 1.1035(5) 0.035(2) Uani 1 1 d G U . . .
H134 H 0.4544 0.6370 1.0749 0.042 Uiso 1 1 calc R . . . .
C133 C 0.3658(9) 0.6465(5) 1.1748(5) 0.059(3) Uani 1 1 d G U . . .
H133 H 0.3869 0.5838 1.1949 0.071 Uiso 1 1 calc R . . . .
C106 C 0.7455(4) 0.4585(5) 0.7121(4) 0.0372(10) Uani 1 1 d . U . . .
H106 H 0.6747 0.4624 0.7217 0.045 Uiso 1 1 calc R . . . .
C105 C 0.7930(5) 0.4840(5) 0.7621(3) 0.0372(10) Uani 1 1 d G U . . .
C110 C 0.8966(5) 0.4783(6) 0.7480(4) 0.0372(10) Uani 1 1 d G U . . .
H110 H 0.9291 0.4958 0.7822 0.045 Uiso 1 1 calc R . . . .
C109 C 0.9528(4) 0.4470(6) 0.6839(4) 0.0372(10) Uani 1 1 d G U . . .
H109 H 1.0237 0.4431 0.6743 0.045 Uiso 1 1 calc R . . . .
C108 C 0.9054(5) 0.4215(5) 0.6339(3) 0.0372(10) Uani 1 1 d G U . . .
H108 H 0.9438 0.4001 0.5901 0.045 Uiso 1 1 calc R . . . .
C107 C 0.8017(5) 0.4272(5) 0.6480(3) 0.0372(10) Uani 1 1 d G U . . .
H107 H 0.7693 0.4097 0.6138 0.045 Uiso 1 1 calc R . . . .
C150 C 0.7526(8) 0.9489(6) 0.7207(5) 0.075(6) Uani 1 1 d . U . . .
H150 H 0.7644 1.0000 0.6859 0.090 Uiso 1 1 calc R . . . .
C149 C 0.7142(7) 0.9593(4) 0.7940(6) 0.051(3) Uani 1 1 d G U . . .
H149 H 0.6997 1.0176 0.8093 0.062 Uiso 0.5(3) 1 calc R . . . .
C148 C 0.6969(6) 0.8846(4) 0.8450(4) 0.0268(17) Uani 1 1 d G U . . .
H148 H 0.6706 0.8917 0.8951 0.032 Uiso 1 1 calc R . . . .
C147 C 0.7180(5) 0.7993(4) 0.8227(4) 0.0177(13) Uani 1 1 d G U . . .
C152 C 0.7564(6) 0.7889(6) 0.7494(4) 0.038(2) Uani 1 1 d G U . . .
H152 H 0.7708 0.7306 0.7342 0.046 Uiso 1 1 calc R . . . .
C151 C 0.7737(7) 0.8637(8) 0.6984(3) 0.069(5) Uani 1 1 d G U . . .
H151 H 0.7999 0.8565 0.6483 0.082 Uiso 1 1 calc R . . . .
C39 C 0.2767(7) 0.3501(5) 0.2493(4) 0.0533(13) Uani 1 1 d . U . . .
H39 H 0.2632 0.3370 0.2045 0.064 Uiso 0.5 1 calc R . P . .
C40 C 0.2533(7) 0.4401(4) 0.2623(4) 0.0533(13) Uani 1 1 d G U . . .
H40 H 0.2238 0.4884 0.2262 0.064 Uiso 1 1 calc R . . . .
C41 C 0.2730(8) 0.4592(4) 0.3279(4) 0.0533(13) Uani 1 1 d G U . . .
H41 H 0.2570 0.5207 0.3367 0.064 Uiso 1 1 calc R . . . .
C42 C 0.3161(8) 0.3884(6) 0.3806(4) 0.0533(13) Uani 1 1 d G U . . .
H42 H 0.3296 0.4015 0.4255 0.064 Uiso 1 1 calc R . . . .
C37 C 0.3395(8) 0.2985(5) 0.3677(4) 0.0533(13) Uani 1 1 d G U . . .
C38 C 0.3198(7) 0.2794(4) 0.3021(4) 0.0533(13) Uani 1 1 d G U . . .
H38 H 0.3358 0.2179 0.2932 0.064 Uiso 1 1 calc R . . . .
C22 C 0.8349(7) 0.0243(6) 0.0672(3) 0.0408(13) Uani 1 1 d . U . . .
H22 H 0.8630 0.0456 0.0186 0.049 Uiso 1 1 calc R . . . .
C21 C 0.7626(7) 0.0846(4) 0.1082(4) 0.0408(13) Uani 1 1 d G U . . .
H21 H 0.7413 0.1472 0.0877 0.049 Uiso 1 1 calc R . . . .
C20 C 0.7215(7) 0.0534(5) 0.1793(4) 0.0408(13) Uani 1 1 d G U . . .
H20 H 0.6721 0.0946 0.2074 0.049 Uiso 1 1 calc R . . . .
C19 C 0.7528(7) -0.0382(6) 0.2093(4) 0.0408(13) Uani 1 1 d G U . . .
C24 C 0.8251(7) -0.0986(4) 0.1682(4) 0.0408(13) Uani 1 1 d G U . . .
H24 H 0.8464 -0.1612 0.1887 0.049 Uiso 1 1 calc R . . . .
C23 C 0.8661(7) -0.0673(5) 0.0971(4) 0.0408(13) Uani 1 1 d G U . . .
H23 H 0.9156 -0.1086 0.0691 0.049 Uiso 1 1 calc R . . . .
C144 C 0.8550(5) 0.6915(6) 1.0878(4) 0.0378(12) Uani 1 1 d . U . . .
H144 H 0.8907 0.6863 1.1286 0.045 Uiso 1 1 calc R . . . .
C145 C 0.9000(5) 0.7132(6) 1.0157(4) 0.0378(12) Uani 1 1 d G U . . .
H145 H 0.9664 0.7228 1.0072 0.045 Uiso 1 1 calc R . . . .
C146 C 0.8477(6) 0.7208(6) 0.9560(3) 0.0378(12) Uani 1 1 d G U . . .
H146 H 0.8784 0.7356 0.9067 0.045 Uiso 1 1 calc R . . . .
C141 C 0.7505(6) 0.7067(6) 0.9685(4) 0.0378(12) Uani 1 1 d G U . . .
C142 C 0.7056(5) 0.6850(6) 1.0406(4) 0.0378(12) Uani 1 1 d G U . . .
H142 H 0.6392 0.6754 1.0491 0.045 Uiso 1 1 calc R . . . .
C143 C 0.7579(6) 0.6774(6) 1.1002(3) 0.0378(12) Uani 1 1 d G U . . .
H143 H 0.7272 0.6626 1.1495 0.045 Uiso 1 1 calc R . . . .
C74 C 1.0232(6) 0.1474(5) 0.1784(3) 0.0421(12) Uani 1 1 d . U . . .
H74 H 1.0585 0.1452 0.1296 0.051 Uiso 1 1 calc R . . . .
C75 C 1.0268(6) 0.2143(5) 0.2180(4) 0.0421(12) Uani 1 1 d G U . . .
H75 H 1.0645 0.2580 0.1963 0.051 Uiso 1 1 calc R . . . .
C76 C 0.9752(7) 0.2174(5) 0.2894(4) 0.0421(12) Uani 1 1 d G U . . .
H76 H 0.9776 0.2632 0.3164 0.051 Uiso 1 1 calc R . . . .
C71 C 0.9200(7) 0.1535(6) 0.3212(3) 0.0421(12) Uani 1 1 d G U . . .
C72 C 0.9164(7) 0.0865(5) 0.2816(4) 0.0421(12) Uani 1 1 d G U . . .
H72 H 0.8786 0.0429 0.3033 0.051 Uiso 1 1 calc R . . . .
C73 C 0.9680(6) 0.0835(5) 0.2102(4) 0.0421(12) Uani 1 1 d G U . . .
H73 H 0.9655 0.0377 0.1832 0.051 Uiso 1 1 calc R . . . .
C112 C 0.8031(8) 0.3431(5) 0.9161(4) 0.0500(12) Uani 1 1 d . U . . .
H112 H 0.7766 0.3231 0.8799 0.060 Uiso 1 1 calc R . . . .
C111 C 0.7895(7) 0.4359(5) 0.9162(4) 0.0500(12) Uani 1 1 d G U . . .
C116 C 0.8283(7) 0.4651(4) 0.9691(5) 0.0500(12) Uani 1 1 d G U . . .
H116 H 0.8189 0.5286 0.9692 0.060 Uiso 1 1 calc R . . . .
C115 C 0.8807(7) 0.4015(5) 1.0221(4) 0.0500(12) Uani 1 1 d G U . . .
H115 H 0.9072 0.4214 1.0583 0.060 Uiso 1 1 calc R . . . .
C114 C 0.8943(7) 0.3086(4) 1.0220(4) 0.0500(12) Uani 1 1 d G U . . .
H114 H 0.9302 0.2651 1.0582 0.060 Uiso 1 1 calc R . . . .
C113 C 0.8555(7) 0.2794(4) 0.9690(5) 0.0500(12) Uani 1 1 d G U . . .
H113 H 0.8648 0.2159 0.9690 0.060 Uiso 1 1 calc R . . . .
C81 C 0.9558(5) 0.1565(5) 0.5995(3) 0.0397(11) Uani 1 1 d . U . . .
H81 H 0.9292 0.1788 0.6452 0.048 Uiso 1 1 calc R . . . .
C80 C 1.0571(5) 0.1087(5) 0.5876(4) 0.0397(11) Uani 1 1 d G U . . .
H80 H 1.0997 0.0984 0.6251 0.048 Uiso 1 1 calc R . . . .
C79 C 1.0960(4) 0.0760(5) 0.5206(4) 0.0397(11) Uani 1 1 d G U . . .
H79 H 1.1653 0.0434 0.5125 0.048 Uiso 1 1 calc R . . . .
C78 C 1.0337(6) 0.0911(6) 0.4657(4) 0.0397(11) Uani 1 1 d G U . . .
H78 H 1.0603 0.0687 0.4200 0.048 Uiso 1 1 calc R . . . .
C77 C 0.9324(6) 0.1389(6) 0.4776(4) 0.0397(11) Uani 1 1 d G U . . .
C82 C 0.8934(4) 0.1716(5) 0.5446(4) 0.0397(11) Uani 1 1 d G U . . .
H82 H 0.8242 0.2042 0.5527 0.048 Uiso 1 1 calc R . . . .
F8 F 0.9487(8) 0.6986(7) 0.3519(6) 0.0559(10) Uani 1 1 d . U . . .
F7 F 1.0807(7) 0.6132(6) 0.2877(5) 0.0559(10) Uani 1 1 d . U . . .
B1 B 1.0020(13) 0.6777(12) 0.2848(10) 0.048(4) Uani 1 1 d D U . . .
F6 F 1.0358(5) 0.7633(5) 0.2477(4) 0.0559(10) Uani 1 1 d . U . . .
F5 F 0.9260(13) 0.6797(12) 0.2391(10) 0.0559(10) Uani 0.458(15) 1 d D U P A 1
F2 F 0.1821(11) 0.0335(11) 0.9338(7) 0.0910(18) Uani 1 1 d . U . . .
B2 B 0.1328(14) 0.0489(11) 1.0018(8) 0.043(4) Uani 1 1 d . U . . .
C100 C 0.3962(10) 0.3246(10) 0.9875(7) 0.0449(17) Uani 0.534(9) 1 d . U P B 1
H100 H 0.3434 0.3352 0.9577 0.054 Uiso 0.534(9) 1 calc R . P B 1
C94 C 0.4735(10) 0.3695(8) 0.9649(6) 0.0449(17) Uani 1 1 d G U . . .
C104 C 0.5508(9) 0.3540(9) 1.0086(7) 0.0449(17) Uani 0.534(9) 1 d G U P B 1
H104 H 0.6037 0.3847 0.9931 0.054 Uiso 0.534(9) 1 calc R . P B 1
C103 C 0.5508(11) 0.2936(11) 1.0748(7) 0.0449(17) Uani 0.466(9) 1 d G U P B 1
H103 H 0.6037 0.2831 1.1047 0.054 Uiso 0.466(9) 1 calc R . P B 1
C2 C 0.4735(14) 0.2487(10) 1.0974(6) 0.069(8) Uani 0.466(9) 1 d G U P B 1
H2A H 0.4735 0.2075 1.1427 0.083 Uiso 0.466(9) 1 calc R . P B 1
C102 C 0.3962(12) 0.2642(11) 1.0538(8) 0.0449(17) Uani 0.466(9) 1 d G U P B 1
H102 H 0.3434 0.2335 1.0692 0.054 Uiso 0.466(9) 1 calc R . P B 1
C119 C 0.0973(6) 0.5092(6) 1.0542(4) 0.0457(14) Uani 1 1 d . U . . .
H119 H 0.0586 0.4650 1.0698 0.055 Uiso 1 1 calc R . . . .
C118 C 0.1515(7) 0.5153(6) 0.9835(4) 0.0457(14) Uani 1 1 d G U . . .
H118 H 0.1498 0.4753 0.9507 0.055 Uiso 1 1 calc R . . . .
C117 C 0.2080(7) 0.5799(7) 0.9607(3) 0.0457(14) Uani 1 1 d G U . . .
C122 C 0.2105(7) 0.6385(6) 1.0086(4) 0.0457(14) Uani 1 1 d G U . . .
H122 H 0.2491 0.6826 0.9930 0.055 Uiso 1 1 calc R . . . .
C121 C 0.1563(6) 0.6324(6) 1.0794(4) 0.0457(14) Uani 1 1 d G U . . .
H121 H 0.1579 0.6724 1.1121 0.055 Uiso 1 1 calc R . . . .
C120 C 0.0997(6) 0.5677(6) 1.1022(3) 0.0457(14) Uani 1 1 d G U . . .
H120 H 0.0627 0.5636 1.1505 0.055 Uiso 0.5 1 calc R . P . .
F1 F 0.1960(9) 0.0713(10) 1.0365(6) 0.0910(18) Uani 1 1 d . U . C 2
C68 C 0.5120(10) 0.4985(8) 0.5774(7) 0.0364(14) Uani 0.436(8) 1 d . U P D 2
H68 H 0.4802 0.5396 0.6119 0.044 Uiso 0.35(7) 1 calc R . P E 2
C69 C 0.5661(10) 0.4104(8) 0.6022(5) 0.0364(14) Uani 0.564(8) 1 d G U P D 2
H69 H 0.5713 0.3912 0.6536 0.044 Uiso 0.35(7) 1 calc R . P E 2
C70 C 0.6126(10) 0.3504(6) 0.5517(7) 0.0364(14) Uani 0.564(8) 1 d G U P D 2
H70 H 0.6496 0.2902 0.5686 0.044 Uiso 0.35(7) 1 calc R . P E 2
C4CA C 0.6050(10) 0.3785(7) 0.4765(6) 0.0364(14) Uani 0.564(8) 1 d G U P D 2
C66 C 0.5509(11) 0.4666(8) 0.4517(5) 0.0364(14) Uani 0.436(8) 1 d G U P D 2
H66 H 0.5457 0.4858 0.4003 0.044 Uiso 0.65(7) 1 calc R . P E 2
C67 C 0.5044(11) 0.5266(7) 0.5022(7) 0.0364(14) Uani 0.436(8) 1 d G U P D 2
H67 H 0.4674 0.5869 0.4852 0.044 Uiso 0.35(7) 1 calc R . P E 2
C54 C 0.599(2) 0.4498(17) 0.2881(14) 0.058(2) Uani 0.755(12) 1 d . U P F 2
H54 H 0.5593 0.4865 0.3238 0.070 Uiso 0.755(12) 1 calc R . P F 2
C53 C 0.604(2) 0.4867(16) 0.2118(13) 0.058(2) Uani 0.755(12) 1 d . U P F 2
H53 H 0.5750 0.5498 0.1973 0.070 Uiso 0.755(12) 1 calc R . P F 2
C52 C 0.6438(19) 0.4405(15) 0.1666(12) 0.058(2) Uani 0.755(12) 1 d . U P F 2
H52 H 0.6353 0.4662 0.1165 0.070 Uiso 0.755(12) 1 calc R . P F 2
C51 C 0.7061(16) 0.3453(14) 0.1804(11) 0.058(2) Uani 0.755(12) 1 d . U P F 2
H51 H 0.7480 0.3134 0.1424 0.070 Uiso 0.755(12) 1 calc R . P F 2
C50 C 0.697(2) 0.3083(17) 0.2539(13) 0.058(2) Uani 0.755(12) 1 d . U P F 2
H50 H 0.7218 0.2443 0.2674 0.070 Uiso 0.755(12) 1 calc R . P F 2
H H 0.467(5) 0.603(5) 0.940(4) 0.002(15) Uiso 1 1 d . . . . .
C99 C 0.530(3) 0.242(2) 1.0665(17) 0.0449(17) Uani 0.466(9) 1 d . U P B 2
H99 H 0.5632 0.1789 1.0785 0.054 Uiso 0.466(9) 1 calc R . P B 2
C98 C 0.475(2) 0.298(2) 1.1267(15) 0.0449(17) Uani 0.466(9) 1 d . U P B 2
H98 H 0.4657 0.2716 1.1773 0.054 Uiso 0.466(9) 1 calc R . P B 2
C96 C 0.4450(18) 0.3795(16) 1.1066(13) 0.0449(17) Uani 0.534(9) 1 d . U P B 2
H96 H 0.4264 0.4178 1.1439 0.054 Uiso 0.534(9) 1 calc R . P B 2
C95 C 0.434(2) 0.4229(19) 1.0318(15) 0.0449(17) Uani 0.534(9) 1 d . U P B 2
H95 H 0.4026 0.4864 1.0227 0.054 Uiso 0.534(9) 1 calc R . P B 2
C97 C 0.530(2) 0.2835(19) 0.9941(16) 0.0449(17) Uani 0.534(9) 1 d . U P B 2
H97 H 0.5746 0.2492 0.9587 0.054 Uiso 0.534(9) 1 calc R . P B 2
C56 C 0.7269(18) 0.4660(18) 0.2186(12) 0.037(2) Uani 0.245(12) 1 d . U P F 1
H56 H 0.7770 0.4996 0.2029 0.044 Uiso 0.245(12) 1 calc R . P F 1
C55 C 0.7242(13) 0.4124(14) 0.2882(10) 0.037(2) Uani 0.245(12) 1 d G U P F 1
H55 H 0.7724 0.4095 0.3200 0.044 Uiso 0.245(12) 1 calc R . P F 1
C49 C 0.6508(8) 0.3632(7) 0.3112(6) 0.037(2) Uani 1 1 d G U . . .
C58 C 0.5801(12) 0.3675(13) 0.2646(9) 0.037(2) Uani 0.245(12) 1 d G U P F 1
H58 H 0.5299 0.3339 0.2803 0.044 Uiso 0.245(12) 1 calc R . P F 1
C57 C 0.5828(18) 0.4210(17) 0.1950(9) 0.037(2) Uani 0.245(12) 1 d G U P F 1
H57 H 0.5345 0.4240 0.1632 0.044 Uiso 0.245(12) 1 calc R . P F 1
C59 C 0.656(2) 0.4703(17) 0.1721(9) 0.037(2) Uani 0.245(12) 1 d G U P F 1
H59 H 0.6581 0.5069 0.1245 0.044 Uiso 0.245(12) 1 calc R . P F 1
C60 C 0.6225(10) 0.3936(9) 0.4589(8) 0.0364(14) Uani 0.564(8) 1 d . U P D 1
C65 C 0.5190(9) 0.4272(9) 0.4795(9) 0.0364(14) Uani 0.564(8) 1 d G U P D 1
H65 H 0.4714 0.4030 0.4635 0.044 Uiso 0.65(7) 1 calc R . P E 1
C64 C 0.4852(9) 0.4961(10) 0.5235(10) 0.0364(14) Uani 0.436(8) 1 d G U P D 1
H64 H 0.4144 0.5190 0.5376 0.044 Uiso 0.65(7) 1 calc R . P E 1
C63 C 0.5549(12) 0.5314(10) 0.5469(10) 0.0364(14) Uani 0.564(8) 1 d G U P D 1
H63 H 0.5318 0.5785 0.5770 0.044 Uiso 0.35(7) 1 calc R . P E 1
C62 C 0.6584(11) 0.4979(11) 0.5263(10) 0.0364(14) Uani 0.436(8) 1 d G U P D 1
H62 H 0.7060 0.5220 0.5423 0.044 Uiso 0.65(7) 1 calc R . P E 1
C61 C 0.6922(8) 0.4290(11) 0.4823(10) 0.0364(14) Uani 0.436(8) 1 d G U P D 1
H61 H 0.7629 0.4060 0.4682 0.044 Uiso 0.65(7) 1 calc R . P E 1
C85 C 0.5134(9) 0.3463(7) 0.8156(6) 0.0447(15) Uani 1 1 d . U . . .
C84 C 0.5466(13) 0.2522(8) 0.8351(6) 0.0447(15) Uani 0.380(10) 1 d G U P G 1
H84 H 0.5430 0.2257 0.8859 0.054 Uiso 0.08(7) 1 calc R . P H 1
C83 C 0.5849(16) 0.1969(7) 0.7802(10) 0.0447(15) Uani 0.380(10) 1 d G U P G 1
H83 H 0.6076 0.1326 0.7935 0.054 Uiso 0.08(7) 1 calc R . P H 1
C88 C 0.5902(15) 0.2358(12) 0.7058(8) 0.0447(15) Uani 0.380(10) 1 d G U P G 1
H88 H 0.6164 0.1980 0.6682 0.054 Uiso 0.08(7) 1 calc R . P H 1
C87 C 0.5570(16) 0.3299(12) 0.6863(5) 0.0447(15) Uani 0.380(10) 1 d G U P G 1
H87 H 0.5606 0.3564 0.6354 0.054 Uiso 0.92(7) 1 calc R . P H 1
C86 C 0.5186(14) 0.3852(8) 0.7412(7) 0.0447(15) Uani 0.380(10) 1 d G U P G 1
H86 H 0.4959 0.4495 0.7279 0.054 Uiso 0.92(7) 1 calc R . P H 1
C93 C 0.4392(14) 0.3018(13) 0.8055(11) 0.0447(15) Uani 0.620(10) 1 d . U P G 2
H93 H 0.3707 0.3190 0.8279 0.054 Uiso 0.92(7) 1 calc R . P H 2
C92 C 0.4710(14) 0.2321(13) 0.7614(11) 0.0447(15) Uani 0.620(10) 1 d . U P G 2
H92 H 0.4219 0.2062 0.7494 0.054 Uiso 0.92(7) 1 calc R . P H 2
C91 C 0.5679(16) 0.2015(14) 0.7360(12) 0.0447(15) Uani 0.620(10) 1 d . U P G 2
H91 H 0.5882 0.1608 0.7004 0.054 Uiso 0.08(7) 1 calc R . P H 2
C90 C 0.6386(14) 0.2309(13) 0.7630(11) 0.0447(15) Uani 0.620(10) 1 d . U P G 2
H90 H 0.7089 0.2049 0.7500 0.054 Uiso 0.08(7) 1 calc R . P H 2
C89 C 0.6090(15) 0.2972(13) 0.8083(11) 0.0447(15) Uani 0.620(10) 1 d . U P G 2
H89 H 0.6571 0.3078 0.8345 0.054 Uiso 0.92(7) 1 calc R . P H 2
F9 F 0.9530(10) 0.6093(9) 0.2621(7) 0.0559(10) Uani 0.542(15) 1 d D U P A 2
F3 F 0.1343(8) -0.0249(8) 1.0475(5) 0.0910(18) Uani 1 1 d . U . . .
HA H 0.6579 0.1071 0.3764 0.001 Uiso 1 1 d . . . . .
F4A F 0.0391(9) 0.1056(9) 0.9932(7) 0.0910(18) Uani 1 1 d . U . . .

loop_
_atom_site_aniso_label
_atom_site_aniso_U_11
_atom_site_aniso_U_22
_atom_site_aniso_U_33
_atom_site_aniso_U_23
_atom_site_aniso_U_13
_atom_site_aniso_U_12
Cu3 0.0260(7) 0.0295(7) 0.0309(8) -0.0054(6) -0.0022(6) -0.0061(6)
Cu2 0.0268(8) 0.0277(7) 0.0348(8) -0.0054(6) -0.0018(6) -0.0063(6)
Cu0A 0.0262(8) 0.0299(8) 0.0382(9) -0.0057(6) -0.0019(6) -0.0067(6)
Cu1A 0.0228(7) 0.0282(7) 0.0355(8) -0.0061(6) -0.0021(6) -0.0045(6)
Cu2A 0.0258(7) 0.0280(7) 0.0344(8) -0.0065(6) -0.0021(6) -0.0059(6)
Cu1 0.0258(7) 0.0293(8) 0.0374(9) -0.0055(6) -0.0026(6) -0.0051(6)
P8 0.0136(12) 0.0176(11) 0.0185(13) -0.0021(9) -0.0019(9) -0.0025(9)
P11 0.0132(12) 0.0204(12) 0.0242(14) -0.0065(10) 0.0008(10) -0.0017(9)
P1 0.0172(13) 0.0206(12) 0.0249(14) -0.0072(10) -0.0010(10) -0.0049(10)
P5 0.0180(12) 0.0178(12) 0.0165(12) -0.0022(9) -0.0021(9) -0.0031(9)
P7 0.0158(12) 0.0193(12) 0.0209(13) -0.0043(10) -0.0020(10) -0.0033(10)
Cl1 0.0274(14) 0.0263(12) 0.0197(12) -0.0033(10) 0.0015(10) -0.0022(10)
P2 0.0203(13) 0.0155(11) 0.0269(15) -0.0053(10) -0.0027(11) -0.0033(10)
P6 0.0150(12) 0.0184(12) 0.0183(13) -0.0029(9) -0.0008(9) -0.0025(9)
P3 0.0171(13) 0.0169(11) 0.0264(14) -0.0056(10) -0.0039(10) -0.0006(9)
P12 0.0136(12) 0.0212(13) 0.0319(16) -0.0079(11) 0.0010(11) -0.0047(10)
P9 0.0144(12) 0.0206(12) 0.0268(14) -0.0060(10) -0.0021(10) -0.0048(10)
P10 0.0202(13) 0.0202(12) 0.0292(15) -0.0050(11) -0.0030(11) -0.0055(10)
P4 0.0158(13) 0.0176(12) 0.0298(15) -0.0086(11) 0.0027(11) -0.0043(10)
Cl2 0.0252(13) 0.0278(13) 0.0230(13) -0.0040(10) 0.0022(10) 0.0001(10)
N3 0.010(4) 0.030(5) 0.020(4) -0.011(3) -0.004(3) -0.005(3)
N5 0.025(5) 0.019(4) 0.019(4) -0.005(3) -0.002(4) 0.005(3)
N6 0.020(5) 0.029(5) 0.053(7) -0.018(5) 0.001(4) -0.007(4)
N2 0.014(4) 0.028(5) 0.055(7) -0.022(5) 0.011(4) -0.007(4)
N4 0.025(5) 0.018(4) 0.068(8) -0.016(5) -0.008(5) -0.003(4)
N1 0.018(5) 0.029(5) 0.082(10) -0.017(6) -0.014(5) -0.006(4)
C10 0.023(2) 0.022(2) 0.032(3) -0.0021(18) 0.0003(19) -0.0039(18)
C11 0.023(2) 0.022(2) 0.032(3) -0.0021(18) 0.0003(19) -0.0039(18)
C12 0.023(2) 0.022(2) 0.032(3) -0.0021(18) 0.0003(19) -0.0039(18)
C7 0.023(2) 0.022(2) 0.032(3) -0.0021(18) 0.0003(19) -0.0039(18)
C8 0.023(2) 0.022(2) 0.032(3) -0.0021(18) 0.0003(19) -0.0039(18)
C9 0.023(2) 0.022(2) 0.032(3) -0.0021(18) 0.0003(19) -0.0039(18)
C157 0.048(6) 0.024(4) 0.040(5) 0.002(4) -0.006(4) -0.003(4)
C156 0.048(6) 0.035(5) 0.032(5) -0.003(4) 0.007(4) -0.025(4)
C155 0.023(4) 0.050(5) 0.037(5) -0.009(4) 0.010(3) -0.020(4)
C154 0.014(3) 0.029(4) 0.033(4) -0.005(3) -0.007(3) -0.002(3)
C153 0.015(3) 0.027(4) 0.012(3) -0.003(3) -0.004(2) -0.007(3)
C158 0.026(4) 0.024(4) 0.037(5) -0.007(3) 0.003(3) -0.002(3)
C137 0.037(5) 0.051(5) 0.028(4) -0.012(4) -0.006(4) -0.018(4)
C138 0.063(7) 0.036(5) 0.072(8) -0.013(5) -0.016(6) -0.029(5)
C139 0.079(9) 0.022(4) 0.076(8) 0.019(5) -0.033(7) -0.019(5)
C140 0.038(5) 0.024(4) 0.042(5) 0.004(4) -0.019(4) -0.004(3)
C135 0.014(3) 0.017(3) 0.016(3) -0.006(2) 0.003(2) 0.002(2)
C136 0.027(4) 0.030(4) 0.020(4) -0.004(3) -0.002(3) -0.007(3)
C162 0.017(4) 0.048(6) 0.063(7) 0.006(5) -0.013(4) -0.015(4)
C163 0.018(4) 0.053(6) 0.043(5) -0.005(4) 0.012(4) -0.007(4)
C164 0.019(4) 0.031(4) 0.017(3) -0.001(3) 0.006(3) -0.003(3)
C159 0.018(3) 0.015(3) 0.016(3) 0.006(2) -0.003(3) -0.006(2)
C160 0.028(4) 0.063(6) 0.024(4) -0.002(4) -0.002(3) -0.021(4)
C161 0.041(6) 0.076(8) 0.034(5) 0.011(5) -0.021(4) -0.034(5)
C17 0.038(3) 0.029(2) 0.038(3) -0.005(2) -0.010(2) -0.013(2)
C16 0.038(3) 0.029(2) 0.038(3) -0.005(2) -0.010(2) -0.013(2)
C15 0.038(3) 0.029(2) 0.038(3) -0.005(2) -0.010(2) -0.013(2)
C14 0.038(3) 0.029(2) 0.038(3) -0.005(2) -0.010(2) -0.013(2)
C13 0.038(3) 0.029(2) 0.038(3) -0.005(2) -0.010(2) -0.013(2)
C18 0.038(3) 0.029(2) 0.038(3) -0.005(2) -0.010(2) -0.013(2)
C6 0.023(2) 0.037(3) 0.036(3) -0.005(2) -0.0035(19) -0.0074(19)
C1 0.023(2) 0.037(3) 0.036(3) -0.005(2) -0.0035(19) -0.0074(19)
C0AA 0.023(2) 0.037(3) 0.036(3) -0.005(2) -0.0035(19) -0.0074(19)
C3 0.023(2) 0.037(3) 0.036(3) -0.005(2) -0.0035(19) -0.0074(19)
C4 0.023(2) 0.037(3) 0.036(3) -0.005(2) -0.0035(19) -0.0074(19)
C5 0.023(2) 0.037(3) 0.036(3) -0.005(2) -0.0035(19) -0.0074(19)
C28 0.030(3) 0.048(3) 0.043(3) 0.002(2) -0.008(2) -0.018(2)
C29 0.030(3) 0.048(3) 0.043(3) 0.002(2) -0.008(2) -0.018(2)
C30 0.030(3) 0.048(3) 0.043(3) 0.002(2) -0.008(2) -0.018(2)
C25 0.030(3) 0.048(3) 0.043(3) 0.002(2) -0.008(2) -0.018(2)
C26 0.030(3) 0.048(3) 0.043(3) 0.002(2) -0.008(2) -0.018(2)
C27 0.030(3) 0.048(3) 0.043(3) 0.002(2) -0.008(2) -0.018(2)
C46 0.031(2) 0.049(2) 0.040(2) -0.0162(19) -0.0007(19) -0.0030(18)
C45 0.031(2) 0.049(2) 0.040(2) -0.0162(19) -0.0007(19) -0.0030(18)
C44 0.031(2) 0.049(2) 0.040(2) -0.0162(19) -0.0007(19) -0.0030(18)
C43 0.031(2) 0.049(2) 0.040(2) -0.0162(19) -0.0007(19) -0.0030(18)
C48 0.031(2) 0.049(2) 0.040(2) -0.0162(19) -0.0007(19) -0.0030(18)
C47 0.031(2) 0.049(2) 0.040(2) -0.0162(19) -0.0007(19) -0.0030(18)
C127 0.029(2) 0.057(3) 0.043(3) -0.011(2) -0.013(2) -0.0089(19)
C126 0.029(2) 0.057(3) 0.043(3) -0.011(2) -0.013(2) -0.0089(19)
C125 0.029(2) 0.057(3) 0.043(3) -0.011(2) -0.013(2) -0.0089(19)
C124 0.029(2) 0.057(3) 0.043(3) -0.011(2) -0.013(2) -0.0089(19)
C123 0.029(2) 0.057(3) 0.043(3) -0.011(2) -0.013(2) -0.0089(19)
C128 0.029(2) 0.057(3) 0.043(3) -0.011(2) -0.013(2) -0.0089(19)
C31 0.037(3) 0.035(2) 0.033(3) -0.0010(19) -0.011(2) -0.005(2)
C36 0.037(3) 0.035(2) 0.033(3) -0.0010(19) -0.011(2) -0.005(2)
C35 0.037(3) 0.035(2) 0.033(3) -0.0010(19) -0.011(2) -0.005(2)
C34 0.037(3) 0.035(2) 0.033(3) -0.0010(19) -0.011(2) -0.005(2)
C33 0.037(3) 0.035(2) 0.033(3) -0.0010(19) -0.011(2) -0.005(2)
C32 0.037(3) 0.035(2) 0.033(3) -0.0010(19) -0.011(2) -0.005(2)
C132 0.079(9) 0.072(8) 0.022(5) 0.011(5) 0.001(5) -0.044(7)
C131 0.088(10) 0.088(10) 0.029(6) -0.020(6) 0.030(6) -0.022(8)
C130 0.065(7) 0.035(5) 0.024(5) -0.010(4) 0.015(4) 0.009(5)
C129 0.009(3) 0.024(3) 0.016(3) -0.003(3) -0.002(2) -0.004(2)
C134 0.034(5) 0.028(4) 0.037(5) 0.007(4) -0.003(4) -0.006(4)
C133 0.072(8) 0.050(7) 0.052(7) 0.029(6) -0.015(6) -0.029(6)
C106 0.029(2) 0.045(2) 0.036(2) -0.0125(17) 0.0020(17) -0.0047(17)
C105 0.029(2) 0.045(2) 0.036(2) -0.0125(17) 0.0020(17) -0.0047(17)
C110 0.029(2) 0.045(2) 0.036(2) -0.0125(17) 0.0020(17) -0.0047(17)
C109 0.029(2) 0.045(2) 0.036(2) -0.0125(17) 0.0020(17) -0.0047(17)
C108 0.029(2) 0.045(2) 0.036(2) -0.0125(17) 0.0020(17) -0.0047(17)
C107 0.029(2) 0.045(2) 0.036(2) -0.0125(17) 0.0020(17) -0.0047(17)
C150 0.046(7) 0.095(11) 0.076(9) 0.067(9) -0.033(6) -0.043(7)
C149 0.034(5) 0.031(5) 0.079(8) 0.020(5) -0.012(5) -0.008(4)
C148 0.021(4) 0.011(3) 0.046(5) -0.004(3) -0.002(3) -0.002(3)
C147 0.008(3) 0.021(3) 0.024(4) -0.005(3) -0.002(2) -0.003(2)
C152 0.028(4) 0.068(7) 0.025(4) -0.015(4) -0.002(3) -0.019(4)
C151 0.047(7) 0.143(15) 0.017(5) 0.023(6) -0.007(4) -0.047(8)
C39 0.065(3) 0.045(3) 0.040(2) 0.0001(19) -0.018(2) 0.005(2)
C40 0.065(3) 0.045(3) 0.040(2) 0.0001(19) -0.018(2) 0.005(2)
C41 0.065(3) 0.045(3) 0.040(2) 0.0001(19) -0.018(2) 0.005(2)
C42 0.065(3) 0.045(3) 0.040(2) 0.0001(19) -0.018(2) 0.005(2)
C37 0.065(3) 0.045(3) 0.040(2) 0.0001(19) -0.018(2) 0.005(2)
C38 0.065(3) 0.045(3) 0.040(2) 0.0001(19) -0.018(2) 0.005(2)
C22 0.049(3) 0.042(3) 0.032(3) -0.002(2) -0.001(2) -0.017(3)
C21 0.049(3) 0.042(3) 0.032(3) -0.002(2) -0.001(2) -0.017(3)
C20 0.049(3) 0.042(3) 0.032(3) -0.002(2) -0.001(2) -0.017(3)
C19 0.049(3) 0.042(3) 0.032(3) -0.002(2) -0.001(2) -0.017(3)
C24 0.049(3) 0.042(3) 0.032(3) -0.002(2) -0.001(2) -0.017(3)
C23 0.049(3) 0.042(3) 0.032(3) -0.002(2) -0.001(2) -0.017(3)
C144 0.034(3) 0.036(3) 0.039(3) -0.004(2) 0.000(2) -0.007(2)
C145 0.034(3) 0.036(3) 0.039(3) -0.004(2) 0.000(2) -0.007(2)
C146 0.034(3) 0.036(3) 0.039(3) -0.004(2) 0.000(2) -0.007(2)
C141 0.034(3) 0.036(3) 0.039(3) -0.004(2) 0.000(2) -0.007(2)
C142 0.034(3) 0.036(3) 0.039(3) -0.004(2) 0.000(2) -0.007(2)
C143 0.034(3) 0.036(3) 0.039(3) -0.004(2) 0.000(2) -0.007(2)
C74 0.038(3) 0.049(2) 0.039(3) -0.0069(19) -0.002(2) -0.012(2)
C75 0.038(3) 0.049(2) 0.039(3) -0.0069(19) -0.002(2) -0.012(2)
C76 0.038(3) 0.049(2) 0.039(3) -0.0069(19) -0.002(2) -0.012(2)
C71 0.038(3) 0.049(2) 0.039(3) -0.0069(19) -0.002(2) -0.012(2)
C72 0.038(3) 0.049(2) 0.039(3) -0.0069(19) -0.002(2) -0.012(2)
C73 0.038(3) 0.049(2) 0.039(3) -0.0069(19) -0.002(2) -0.012(2)
C112 0.060(3) 0.044(3) 0.043(2) -0.0052(19) -0.019(2) -0.001(2)
C111 0.060(3) 0.044(3) 0.043(2) -0.0052(19) -0.019(2) -0.001(2)
C116 0.060(3) 0.044(3) 0.043(2) -0.0052(19) -0.019(2) -0.001(2)
C115 0.060(3) 0.044(3) 0.043(2) -0.0052(19) -0.019(2) -0.001(2)
C114 0.060(3) 0.044(3) 0.043(2) -0.0052(19) -0.019(2) -0.001(2)
C113 0.060(3) 0.044(3) 0.043(2) -0.0052(19) -0.019(2) -0.001(2)
C81 0.034(2) 0.045(2) 0.043(2) -0.0102(18) -0.0077(19) -0.0115(18)
C80 0.034(2) 0.045(2) 0.043(2) -0.0102(18) -0.0077(19) -0.0115(18)
C79 0.034(2) 0.045(2) 0.043(2) -0.0102(18) -0.0077(19) -0.0115(18)
C78 0.034(2) 0.045(2) 0.043(2) -0.0102(18) -0.0077(19) -0.0115(18)
C77 0.034(2) 0.045(2) 0.043(2) -0.0102(18) -0.0077(19) -0.0115(18)
C82 0.034(2) 0.045(2) 0.043(2) -0.0102(18) -0.0077(19) -0.0115(18)
F8 0.049(2) 0.060(2) 0.051(2) -0.0165(18) 0.0020(16) -0.0001(17)
F7 0.049(2) 0.060(2) 0.051(2) -0.0165(18) 0.0020(16) -0.0001(17)
B1 0.035(7) 0.058(10) 0.041(8) -0.019(7) -0.001(6) 0.011(7)
F6 0.049(2) 0.060(2) 0.051(2) -0.0165(18) 0.0020(16) -0.0001(17)
F5 0.049(2) 0.060(2) 0.051(2) -0.0165(18) 0.0020(16) -0.0001(17)
F2 0.079(3) 0.104(4) 0.065(3) -0.011(3) -0.017(2) 0.021(3)
B2 0.052(9) 0.044(7) 0.021(6) -0.006(5) -0.023(6) 0.021(6)
C100 0.058(4) 0.037(3) 0.033(3) -0.002(3) -0.002(3) -0.005(3)
C94 0.058(4) 0.037(3) 0.033(3) -0.002(3) -0.002(3) -0.005(3)
C104 0.058(4) 0.037(3) 0.033(3) -0.002(3) -0.002(3) -0.005(3)
C103 0.058(4) 0.037(3) 0.033(3) -0.002(3) -0.002(3) -0.005(3)
C2 0.108(19) 0.048(13) 0.025(10) 0.001(9) 0.004(12) 0.010(13)
C102 0.058(4) 0.037(3) 0.033(3) -0.002(3) -0.002(3) -0.005(3)
C119 0.034(2) 0.076(4) 0.028(2) 0.005(2) -0.0033(19) -0.024(2)
C118 0.034(2) 0.076(4) 0.028(2) 0.005(2) -0.0033(19) -0.024(2)
C117 0.034(2) 0.076(4) 0.028(2) 0.005(2) -0.0033(19) -0.024(2)
C122 0.034(2) 0.076(4) 0.028(2) 0.005(2) -0.0033(19) -0.024(2)
C121 0.034(2) 0.076(4) 0.028(2) 0.005(2) -0.0033(19) -0.024(2)
C120 0.034(2) 0.076(4) 0.028(2) 0.005(2) -0.0033(19) -0.024(2)
F1 0.079(3) 0.104(4) 0.065(3) -0.011(3) -0.017(2) 0.021(3)
C68 0.036(3) 0.028(3) 0.048(4) -0.014(3) -0.002(3) -0.008(2)
C69 0.036(3) 0.028(3) 0.048(4) -0.014(3) -0.002(3) -0.008(2)
C70 0.036(3) 0.028(3) 0.048(4) -0.014(3) -0.002(3) -0.008(2)
C4CA 0.036(3) 0.028(3) 0.048(4) -0.014(3) -0.002(3) -0.008(2)
C66 0.036(3) 0.028(3) 0.048(4) -0.014(3) -0.002(3) -0.008(2)
C67 0.036(3) 0.028(3) 0.048(4) -0.014(3) -0.002(3) -0.008(2)
C54 0.075(6) 0.050(4) 0.049(4) 0.006(3) -0.021(4) -0.013(4)
C53 0.075(6) 0.050(4) 0.049(4) 0.006(3) -0.021(4) -0.013(4)
C52 0.075(6) 0.050(4) 0.049(4) 0.006(3) -0.021(4) -0.013(4)
C51 0.075(6) 0.050(4) 0.049(4) 0.006(3) -0.021(4) -0.013(4)
C50 0.075(6) 0.050(4) 0.049(4) 0.006(3) -0.021(4) -0.013(4)
C99 0.058(4) 0.037(3) 0.033(3) -0.002(3) -0.002(3) -0.005(3)
C98 0.058(4) 0.037(3) 0.033(3) -0.002(3) -0.002(3) -0.005(3)
C96 0.058(4) 0.037(3) 0.033(3) -0.002(3) -0.002(3) -0.005(3)
C95 0.058(4) 0.037(3) 0.033(3) -0.002(3) -0.002(3) -0.005(3)
C97 0.058(4) 0.037(3) 0.033(3) -0.002(3) -0.002(3) -0.005(3)
C56 0.030(4) 0.023(4) 0.046(5) 0.018(3) 0.003(4) -0.008(3)
C55 0.030(4) 0.023(4) 0.046(5) 0.018(3) 0.003(4) -0.008(3)
C49 0.030(4) 0.023(4) 0.046(5) 0.018(3) 0.003(4) -0.008(3)
C58 0.030(4) 0.023(4) 0.046(5) 0.018(3) 0.003(4) -0.008(3)
C57 0.030(4) 0.023(4) 0.046(5) 0.018(3) 0.003(4) -0.008(3)
C59 0.030(4) 0.023(4) 0.046(5) 0.018(3) 0.003(4) -0.008(3)
C60 0.036(3) 0.028(3) 0.048(4) -0.014(3) -0.002(3) -0.008(2)
C65 0.036(3) 0.028(3) 0.048(4) -0.014(3) -0.002(3) -0.008(2)
C64 0.036(3) 0.028(3) 0.048(4) -0.014(3) -0.002(3) -0.008(2)
C63 0.036(3) 0.028(3) 0.048(4) -0.014(3) -0.002(3) -0.008(2)
C62 0.036(3) 0.028(3) 0.048(4) -0.014(3) -0.002(3) -0.008(2)
C61 0.036(3) 0.028(3) 0.048(4) -0.014(3) -0.002(3) -0.008(2)
C85 0.045(3) 0.041(3) 0.047(4) -0.022(3) -0.008(3) 0.001(3)
C84 0.045(3) 0.041(3) 0.047(4) -0.022(3) -0.008(3) 0.001(3)
C83 0.045(3) 0.041(3) 0.047(4) -0.022(3) -0.008(3) 0.001(3)
C88 0.045(3) 0.041(3) 0.047(4) -0.022(3) -0.008(3) 0.001(3)
C87 0.045(3) 0.041(3) 0.047(4) -0.022(3) -0.008(3) 0.001(3)
C86 0.045(3) 0.041(3) 0.047(4) -0.022(3) -0.008(3) 0.001(3)
C93 0.045(3) 0.041(3) 0.047(4) -0.022(3) -0.008(3) 0.001(3)
C92 0.045(3) 0.041(3) 0.047(4) -0.022(3) -0.008(3) 0.001(3)
C91 0.045(3) 0.041(3) 0.047(4) -0.022(3) -0.008(3) 0.001(3)
C90 0.045(3) 0.041(3) 0.047(4) -0.022(3) -0.008(3) 0.001(3)
C89 0.045(3) 0.041(3) 0.047(4) -0.022(3) -0.008(3) 0.001(3)
F9 0.049(2) 0.060(2) 0.051(2) -0.0165(18) 0.0020(16) -0.0001(17)
F3 0.079(3) 0.104(4) 0.065(3) -0.011(3) -0.017(2) 0.021(3)
F4A 0.079(3) 0.104(4) 0.065(3) -0.011(3) -0.017(2) 0.021(3)

loop_
_atom_type_symbol
_atom_type_description
_atom_type_scat_dispersion_real
_atom_type_scat_dispersion_imag
_atom_type_scat_source
C C 0.0033 0.0016 'International Tables Vol C Tables 4.2.6.8 and 6.1.1.4'
H H 0.0000 0.0000 'International Tables Vol C Tables 4.2.6.8 and 6.1.1.4'
B B 0.0013 0.0007 'International Tables Vol C Tables 4.2.6.8 and 6.1.1.4'
Cl Cl 0.1484 0.1585 'International Tables Vol C Tables 4.2.6.8 and 6.1.1.4'
Cu Cu 0.3201 1.2651 'International Tables Vol C Tables 4.2.6.8 and 6.1.1.4'
F F 0.0171 0.0103 'International Tables Vol C Tables 4.2.6.8 and 6.1.1.4'
N N 0.0061 0.0033 'International Tables Vol C Tables 4.2.6.8 and 6.1.1.4'
P P 0.1023 0.0942 'International Tables Vol C Tables 4.2.6.8 and 6.1.1.4'

loop_
_geom_angle_atom_site_label_1
_geom_angle_atom_site_label_2
_geom_angle_atom_site_label_3
_geom_angle
Cu2 Cu3 HA 36.52(5)
Cu1 Cu3 Cu2 63.93(6)
Cu1 Cu3 HA 41.21(5)
P1 Cu3 Cu2 136.56(10)
P1 Cu3 Cu1 95.61(10)
P1 Cu3 Cl1 102.24(12)
P1 Cu3 HA 102.71(10)
Cl1 Cu3 Cu2 98.75(10)
Cl1 Cu3 Cu1 59.22(9)
Cl1 Cu3 HA 97.63(10)
P6 Cu3 Cu2 85.41(10)
P6 Cu3 Cu1 146.64(11)
P6 Cu3 P1 116.55(12)
P6 Cu3 Cl1 117.45(12)
P6 Cu3 HA 117.31(11)
Cu3 Cu2 Cu1 57.60(6)
Cu3 Cu2 HA 35.58(5)
Cu1 Cu2 HA 36.62(4)
P5 Cu2 Cu3 95.96(10)
P5 Cu2 Cu1 148.25(10)
P5 Cu2 HA 111.66(10)
P4 Cu2 Cu3 134.78(11)
P4 Cu2 Cu1 92.95(10)
P4 Cu2 P5 118.79(12)
P4 Cu2 HA 129.47(11)
Cu1A Cu0A H 43(2)
Cu2A Cu0A Cu1A 58.61(6)
Cu2A Cu0A H 53(2)
P11 Cu0A Cu1A 91.41(10)
P11 Cu0A Cu2A 143.10(10)
P11 Cu0A P10 122.87(12)
P11 Cu0A Cl2 110.77(12)
P11 Cu0A H 120(2)
P10 Cu0A Cu1A 133.46(10)
P10 Cu0A Cu2A 94.03(10)
P10 Cu0A Cl2 101.32(13)
P10 Cu0A H 90(2)
Cl2 Cu0A Cu1A 92.97(9)
Cl2 Cu0A Cu2A 55.84(8)
Cl2 Cu0A H 109(2)
Cu0A Cu1A H 47(2)
Cu2A Cu1A Cu0A 57.38(6)
Cu2A Cu1A H 53(2)
P7 Cu1A Cu0A 148.31(10)
P7 Cu1A Cu2A 96.56(10)
P7 Cu1A H 104(2)
P12 Cu1A Cu0A 93.51(10)
P12 Cu1A Cu2A 135.66(11)
P12 Cu1A P7 118.13(12)
P12 Cu1A H 131(2)
Cu0A Cu2A Cu1A 64.01(6)
P8 Cu2A Cu0A 146.26(10)
P8 Cu2A Cu1A 84.67(9)
P8 Cu2A P9 116.56(12)
P8 Cu2A Cl2 118.36(12)
P9 Cu2A Cu0A 95.51(10)
P9 Cu2A Cu1A 135.58(11)
P9 Cu2A Cl2 103.23(12)
Cl2 Cu2A Cu0A 58.90(9)
Cl2 Cu2A Cu1A 98.56(10)
Cu3 Cu1 Cu2 58.47(6)
Cu3 Cu1 HA 37.21(5)
Cu2 Cu1 HA 34.05(4)
Cl1 Cu1 Cu3 56.17(8)
Cl1 Cu1 Cu2 93.13(9)
Cl1 Cu1 HA 90.92(9)
P2 Cu1 Cu3 93.70(10)
P2 Cu1 Cu2 133.98(10)
P2 Cu1 Cl1 100.21(12)
P2 Cu1 HA 101.40(10)
P3 Cu1 Cu3 142.76(10)
P3 Cu1 Cu2 91.76(10)
P3 Cu1 Cl1 109.61(12)
P3 Cu1 P2 123.50(12)
P3 Cu1 HA 124.15(11)
N3 P8 Cu2A 113.0(3)
N3 P8 C153 105.0(4)
N3 P8 C159 103.7(4)
C153 P8 Cu2A 121.0(3)
C153 P8 C159 102.3(3)
C159 P8 Cu2A 110.0(3)
N2 P11 Cu0A 113.2(4)
N2 P11 C105 101.7(5)
N2 P11 C111 103.1(5)
C105 P11 Cu0A 115.4(3)
C105 P11 C111 101.8(4)
C111 P11 Cu0A 119.4(4)
N4 P1 Cu3 111.6(4)
N4 P1 C71 104.4(6)
N4 P1 C77 100.6(5)
C71 P1 Cu3 114.2(3)
C77 P1 Cu3 119.3(3)
C77 P1 C71 104.9(4)
N5 P5 Cu2 106.6(3)
N5 P5 C13 106.4(4)
N5 P5 C19 107.5(5)
C13 P5 Cu2 117.1(3)
C19 P5 Cu2 115.9(3)
C19 P5 C13 102.7(4)
N3 P7 Cu1A 107.5(3)
N3 P7 C135 105.7(4)
N3 P7 C129 105.7(4)
C135 P7 Cu1A 117.5(3)
C129 P7 Cu1A 116.2(3)
C129 P7 C135 103.2(3)
Cu3 Cl1 Cu1 64.61(9)
N4 P2 Cu1 114.0(4)
N4 P2 C4CA 104.1(6)
N4 P2 C49 103.9(6)
N4 P2 C60 99.5(6)
C4CA P2 Cu1 111.9(5)
C49 P2 Cu1 111.9(4)
C49 P2 C4CA 110.5(6)
C60 P2 Cu1 125.0(5)
C60 P2 C49 99.7(7)
N5 P6 Cu3 111.8(3)
N5 P6 C7 104.5(5)
N5 P6 C4 104.7(4)
C7 P6 Cu3 121.4(3)
C4 P6 Cu3 111.0(3)
C4 P6 C7 101.9(4)
N6 P3 Cu1 113.6(4)
N6 P3 C43 103.9(5)
N6 P3 C37 101.9(5)
C43 P3 Cu1 116.6(3)
C43 P3 C37 100.4(4)
C37 P3 Cu1 118.3(4)
N2 P12 Cu1A 113.6(4)
N2 P12 C147 102.1(5)
N2 P12 C141 105.4(5)
C147 P12 Cu1A 117.5(3)
C147 P12 C141 102.9(4)
C141 P12 Cu1A 113.8(3)
N1 P9 Cu2A 111.9(4)
N1 P9 C123 101.1(5)
N1 P9 C117 105.5(6)
C123 P9 Cu2A 115.8(3)
C117 P9 Cu2A 115.9(3)
C117 P9 C123 105.1(4)
N1 P10 Cu0A 112.3(4)
N1 P10 C94 103.2(7)
N1 P10 C85 101.3(6)
C94 P10 Cu0A 116.5(5)
C94 P10 C85 103.3(6)
C85 P10 Cu0A 118.2(4)
N6 P4 Cu2 113.7(4)
N6 P4 C25 103.8(5)
N6 P4 C31 102.9(5)
C25 P4 Cu2 118.3(3)
C25 P4 C31 102.6(4)
C31 P4 Cu2 113.7(3)
Cu2A Cl2 Cu0A 65.25(9)
P8 N3 H3A 120.6
P7 N3 P8 118.8(5)
P7 N3 H3A 120.6
P5 N5 H5 119.4
P6 N5 P5 121.1(6)
P6 N5 H5 119.4
P3 N6 H6 117.7
P4 N6 P3 124.6(7)
P4 N6 H6 117.7
P11 N2 H2 118.3
P12 N2 P11 123.4(6)
P12 N2 H2 118.3
P1 N4 H4 118.6
P2 N4 P1 122.9(7)
P2 N4 H4 118.6
P9 N1 P10 123.1(7)
P9 N1 H1A 118.5
P10 N1 H1A 118.5
C11 C10 H10 120.0
C11 C10 C9 120.0
C9 C10 H10 120.0
C10 C11 H11 120.0
C12 C11 C10 120.0
C12 C11 H11 120.0
C11 C12 H12 120.0
C7 C12 C11 120.0
C7 C12 H12 120.0
C12 C7 P6 118.5(4)
C12 C7 C8 120.0
C8 C7 P6 121.4(4)
C7 C8 H8 120.0
C7 C8 C9 120.0
C9 C8 H8 120.0
C10 C9 H9 120.0
C8 C9 C10 120.0
C8 C9 H9 120.0
C156 C157 H157 120.0
C156 C157 C158 120.0
C158 C157 H157 120.0
C157 C156 H156 120.0
C157 C156 C155 120.0
C155 C156 H156 120.0
C156 C155 H155 120.0
C154 C155 C156 120.0
C154 C155 H155 120.0
C155 C154 H154 120.0
C155 C154 C153 120.0
C153 C154 H154 120.0
C154 C153 P8 118.1(4)
C158 C153 P8 121.7(4)
C158 C153 C154 120.0
C157 C158 H158 120.0
C153 C158 C157 120.0
C153 C158 H158 120.0
C138 C137 H137 120.0
C138 C137 C136 120.0
C136 C137 H137 120.0
C137 C138 H138 120.0
C137 C138 C139 120.0
C139 C138 H138 120.0
C138 C139 H139 120.0
C140 C139 C138 120.0
C140 C139 H139 120.0
C139 C140 H140 120.0
C139 C140 C135 120.0
C135 C140 H140 120.0
C140 C135 P7 120.6(4)
C136 C135 P7 118.7(4)
C136 C135 C140 120.0
C137 C136 H136 120.0
C135 C136 C137 120.0
C135 C136 H136 120.0
C163 C162 H162 120.0
C163 C162 C161 120.0
C161 C162 H162 120.0
C162 C163 H163 120.0
C162 C163 C164 120.0
C164 C163 H163 120.0
C163 C164 H164 120.0
C159 C164 C163 120.0
C159 C164 H164 120.0
C164 C159 P8 122.0(4)
C164 C159 C160 120.0
C160 C159 P8 118.0(4)
C159 C160 H160 120.0
C161 C160 C159 120.0
C161 C160 H160 120.0
C162 C161 H161 120.0
C160 C161 C162 120.0
C160 C161 H161 120.0
C16 C17 H17 120.0
C16 C17 C18 120.0
C18 C17 H17 120.0
C17 C16 H16 120.0
C15 C16 C17 120.0
C15 C16 H16 120.0
C16 C15 H15 120.0
C16 C15 C14 120.0
C14 C15 H15 120.0
C15 C14 H14 120.0
C15 C14 C13 120.0
C13 C14 H14 120.0
C14 C13 P5 121.1(4)
C18 C13 P5 118.2(4)
C18 C13 C14 120.0
C17 C18 H18 120.0
C13 C18 C17 120.0
C13 C18 H18 120.0
C1 C6 H6A 120.0
C1 C6 C5 120.0
C5 C6 H6A 120.0
C6 C1 H1 120.0
C6 C1 C0AA 120.0
C0AA C1 H1 120.0
C1 C0AA H0AA 120.0
C3 C0AA C1 120.0
C3 C0AA H0AA 120.0
C0AA C3 H3 120.0
C0AA C3 C4 120.0
C4 C3 H3 120.0
C3 C4 P6 121.8(4)
C5 C4 P6 118.2(4)
C5 C4 C3 120.0
C6 C5 H5A 120.0
C4 C5 C6 120.0
C4 C5 H5A 120.0
C29 C28 H28 120.0
C29 C28 C27 120.0
C27 C28 H28 120.0
C28 C29 H29 120.0
C30 C29 C28 120.0
C30 C29 H29 120.0
C29 C30 H30 120.0
C29 C30 C25 120.0
C25 C30 H30 120.0
C30 C25 P4 121.2(5)
C30 C25 C26 120.0
C26 C25 P4 118.7(5)
C25 C26 H26 120.0
C25 C26 C27 120.0
C27 C26 H26 120.0
C28 C27 H27 120.0
C26 C27 C28 120.0
C26 C27 H27 120.0
C45 C46 H46 120.0
C45 C46 C47 120.0
C47 C46 H46 120.0
C46 C45 H45 120.0
C44 C45 C46 120.0
C44 C45 H45 120.0
C45 C44 H44 120.0
C45 C44 C43 120.0
C43 C44 H44 120.0
C44 C43 P3 122.0(4)
C44 C43 C48 120.0
C48 C43 P3 117.7(4)
C43 C48 H48 120.0
C47 C48 C43 120.0
C47 C48 H48 120.0
C46 C47 H47 120.0
C48 C47 C46 120.0
C48 C47 H47 120.0
C126 C127 H127 120.0
C126 C127 C128 120.0
C128 C127 H127 120.0
C127 C126 H126 120.0
C125 C126 C127 120.0
C125 C126 H126 120.0
C126 C125 H125 120.0
C126 C125 C124 120.0
C124 C125 H125 120.0
C125 C124 H124 120.0
C123 C124 C125 120.0
C123 C124 H124 120.0
C124 C123 P9 120.8(4)
C124 C123 C128 120.0
C128 C123 P9 118.8(4)
C127 C128 H128 120.0
C123 C128 C127 120.0
C123 C128 H128 120.0
C36 C31 P4 116.3(4)
C36 C31 C32 120.0
C32 C31 P4 123.6(4)
C31 C36 H36 120.0
C31 C36 C35 120.0
C35 C36 H36 120.0
C36 C35 H35 120.0
C34 C35 C36 120.0
C34 C35 H35 120.0
C35 C34 H34 120.0
C33 C34 C35 120.0
C33 C34 H34 120.0
C34 C33 H33 120.0
C34 C33 C32 120.0
C32 C33 H33 120.0
C31 C32 H32 120.0
C33 C32 C31 120.0
C33 C32 H32 120.0
C131 C132 H132 120.0
C131 C132 C133 120.0
C133 C132 H132 120.0
C132 C131 H131 120.0
C132 C131 C130 120.0
C130 C131 H131 120.0
C131 C130 H130 120.0
C129 C130 C131 120.0
C129 C130 H130 120.0
C130 C129 P7 120.6(4)
C130 C129 C134 120.0
C134 C129 P7 119.3(4)
C129 C134 H134 120.0
C129 C134 C133 120.0
C133 C134 H134 120.0
C132 C133 H133 120.0
C134 C133 C132 120.0
C134 C133 H133 120.0
C105 C106 H106 120.0
C105 C106 C107 120.0
C107 C106 H106 120.0
C106 C105 P11 120.7(4)
C106 C105 C110 120.0
C110 C105 P11 119.2(4)
C105 C110 H110 120.0
C109 C110 C105 120.0
C109 C110 H110 120.0
C110 C109 H109 120.0
C108 C109 C110 120.0
C108 C109 H109 120.0
C109 C108 H108 120.0
C107 C108 C109 120.0
C107 C108 H108 120.0
C106 C107 H107 120.0
C108 C107 C106 120.0
C108 C107 H107 120.0
C149 C150 H150 120.0
C149 C150 C151 120.0
C151 C150 H150 120.0
C150 C149 H149 120.0
C148 C149 C150 120.0
C148 C149 H149 120.0
C149 C148 H148 120.0
C147 C148 C149 120.0
C147 C148 H148 120.0
C148 C147 P12 119.4(4)
C148 C147 C152 120.0
C152 C147 P12 120.5(4)
C147 C152 H152 120.0
C147 C152 C151 120.0
C151 C152 H152 120.0
C150 C151 H151 120.0
C152 C151 C150 120.0
C152 C151 H151 120.0
C40 C39 H39 120.0
C40 C39 C38 120.0
C38 C39 H39 120.0
C39 C40 H40 120.0
C39 C40 C41 120.0
C41 C40 H40 120.0
C40 C41 H41 120.0
C42 C41 C40 120.0
C42 C41 H41 120.0
C41 C42 H42 120.0
C37 C42 C41 120.0
C37 C42 H42 120.0
C42 C37 P3 116.3(5)
C42 C37 C38 120.0
C38 C37 P3 123.5(5)
C39 C38 H38 120.0
C37 C38 C39 120.0
C37 C38 H38 120.0
C21 C22 H22 120.0
C21 C22 C23 120.0
C23 C22 H22 120.0
C22 C21 H21 120.0
C22 C21 C20 120.0
C20 C21 H21 120.0
C21 C20 H20 120.0
C19 C20 C21 120.0
C19 C20 H20 120.0
C20 C19 P5 119.4(5)
C20 C19 C24 120.0
C24 C19 P5 120.4(5)
C19 C24 H24 120.0
C23 C24 C19 120.0
C23 C24 H24 120.0
C22 C23 H23 120.0
C24 C23 C22 120.0
C24 C23 H23 120.0
C145 C144 H144 120.0
C145 C144 C143 120.0
C143 C144 H144 120.0
C144 C145 H145 120.0
C144 C145 C146 120.0
C146 C145 H145 120.0
C145 C146 H146 120.0
C141 C146 C145 120.0
C141 C146 H146 120.0
C146 C141 P12 118.9(4)
C146 C141 C142 120.0
C142 C141 P12 120.8(4)
C141 C142 H142 120.0
C143 C142 C141 120.0
C143 C142 H142 120.0
C144 C143 H143 120.0
C142 C143 C144 120.0
C142 C143 H143 120.0
C75 C74 H74 120.0
C75 C74 C73 120.0
C73 C74 H74 120.0
C74 C75 H75 120.0
C74 C75 C76 120.0
C76 C75 H75 120.0
C75 C76 H76 120.0
C75 C76 C71 120.0
C71 C76 H76 120.0
C76 C71 P1 125.2(5)
C72 C71 P1 114.7(5)
C72 C71 C76 120.0
C71 C72 H72 120.0
C71 C72 C73 120.0
C73 C72 H72 120.0
C74 C73 H73 120.0
C72 C73 C74 120.0
C72 C73 H73 120.0
C111 C112 H112 120.0
C111 C112 C113 120.0
C113 C112 H112 120.0
C112 C111 P11 120.9(5)
C112 C111 C116 120.0
C116 C111 P11 119.1(5)
C111 C116 H116 120.0
C111 C116 C115 120.0
C115 C116 H116 120.0
C116 C115 H115 120.0
C116 C115 C114 120.0
C114 C115 H115 120.0
C115 C114 H114 120.0
C113 C114 C115 120.0
C113 C114 H114 120.0
C112 C113 H113 120.0
C114 C113 C112 120.0
C114 C113 H113 120.0
C80 C81 H81 120.0
C80 C81 C82 120.0
C82 C81 H81 120.0
C81 C80 H80 120.0
C79 C80 C81 120.0
C79 C80 H80 120.0
C80 C79 H79 120.0
C80 C79 C78 120.0
C78 C79 H79 120.0
C79 C78 H78 120.0
C77 C78 C79 120.0
C77 C78 H78 120.0
C78 C77 P1 122.6(4)
C82 C77 P1 117.2(4)
C82 C77 C78 120.0
C81 C82 H82 120.0
C77 C82 C81 120.0
C77 C82 H82 120.0
F8 B1 F6 104.9(13)
F8 B1 F5 105.5(14)
F8 B1 F9 105.7(14)
F7 B1 F8 116.1(14)
F7 B1 F6 106.9(14)
F7 B1 F5 120.8(16)
F7 B1 F9 85.8(12)
F6 B1 F9 136.9(14)
F5 B1 F6 100.7(13)
F2 B2 F4A 108.3(12)
F1 B2 F2 106.8(17)
F1 B2 F4A 120.6(14)
F3 B2 F2 112.6(14)
F3 B2 F1 91.8(11)
F3 B2 F4A 115.8(17)
C94 C100 H100 120.0
C94 C100 C102 120.0
C102 C100 H100 120.0
C100 C94 P10 116.2(7)
C104 C94 P10 123.4(7)
C104 C94 C100 120.0
C95 C94 P10 117.0(12)
C97 C94 P10 133.7(14)
C97 C94 C95 105.5(16)
C94 C104 H104 120.0
C94 C104 C103 120.0
C103 C104 H104 120.0
C104 C103 H103 120.0
C2 C103 C104 120.0
C2 C103 H103 120.0
C103 C2 H2A 120.0
C102 C2 C103 120.0
C102 C2 H2A 120.0
C100 C102 H102 120.0
C2 C102 C100 120.0
C2 C102 H102 120.0
C118 C119 H119 120.0
C118 C119 C120 120.0
C120 C119 H119 120.0
C119 C118 H118 120.0
C119 C118 C117 120.0
C117 C118 H118 120.0
C118 C117 P9 119.5(5)
C122 C117 P9 120.3(5)
C122 C117 C118 120.0
C117 C122 H122 120.0
C121 C122 C117 120.0
C121 C122 H122 120.0
C122 C121 H121 120.0
C122 C121 C120 120.0
C120 C121 H121 120.0
C119 C120 H120 120.0
C121 C120 C119 120.0
C121 C120 H120 120.0
C69 C68 H68 120.0
C69 C68 C67 120.0
C67 C68 H68 120.0
C68 C69 H69 120.0
C68 C69 C70 120.0
C70 C69 H69 120.0
C69 C70 H70 120.0
C4CA C70 C69 120.0
C4CA C70 H70 120.0
C70 C4CA P2 122.4(7)
C70 C4CA C66 120.0
C66 C4CA P2 117.4(7)
C4CA C66 H66 120.0
C4CA C66 C67 120.0
C67 C66 H66 120.0
C68 C67 H67 120.0
C66 C67 C68 120.0
C66 C67 H67 120.0
C53 C54 H54 119.5
C49 C54 H54 119.5
C49 C54 C53 121(2)
C54 C53 H53 119.6
C52 C53 C54 121(2)
C52 C53 H53 119.6
C53 C52 H52 117.1
C53 C52 C51 126(2)
C51 C52 H52 117.1
C52 C51 H51 123.7
C50 C51 C52 113(2)
C50 C51 H51 123.7
C51 C50 H50 119.0
C51 C50 C49 122(2)
C49 C50 H50 119.0
C98 C99 H99 121.0
C97 C99 H99 121.0
C97 C99 C98 118(3)
C99 C98 H98 122.0
C96 C98 C99 116(3)
C96 C98 H98 122.0
C98 C96 H96 117.0
C98 C96 C95 126(3)
C95 C96 H96 117.0
C94 C95 H95 119.0
C96 C95 C94 122(2)
C96 C95 H95 119.0
C94 C97 H97 115.3
C99 C97 C94 129(3)
C99 C97 H97 115.3
C55 C56 H56 120.0
C55 C56 C59 120.0
C59 C56 H56 120.0
C56 C55 H55 120.0
C49 C55 C56 120.0
C49 C55 H55 120.0
C54 C49 P2 129.2(14)
C54 C49 C50 115.9(16)
C50 C49 P2 114.3(11)
C55 C49 P2 114.3(8)
C55 C49 C58 120.0
C58 C49 P2 125.6(8)
C49 C58 H58 120.0
C57 C58 C49 120.0
C57 C58 H58 120.0
C58 C57 H57 120.0
C59 C57 C58 120.0
C59 C57 H57 120.0
C56 C59 H59 120.0
C57 C59 C56 120.0
C57 C59 H59 120.0
C65 C60 P2 114.8(8)
C65 C60 C61 120.0
C61 C60 P2 125.1(8)
C60 C65 H65 120.0
C60 C65 C64 120.0
C64 C65 H65 120.0
C65 C64 H64 120.0
C65 C64 C63 120.0
C63 C64 H64 120.0
C64 C63 H63 120.0
C64 C63 C62 120.0
C62 C63 H63 120.0
C63 C62 H62 120.0
C61 C62 C63 120.0
C61 C62 H62 120.0
C60 C61 H61 120.0
C62 C61 C60 120.0
C62 C61 H61 120.0
C84 C85 P10 127.8(7)
C84 C85 C86 120.0
C86 C85 P10 111.8(7)
C93 C85 P10 118.0(10)
C89 C85 P10 119.9(10)
C89 C85 C93 115.4(12)
C85 C84 H84 120.0
C85 C84 C83 120.0
C83 C84 H84 120.0
C84 C83 H83 120.0
C88 C83 C84 120.0
C88 C83 H83 120.0
C83 C88 H88 120.0
C83 C88 C87 120.0
C87 C88 H88 120.0
C88 C87 H87 120.0
C88 C87 C86 120.0
C86 C87 H87 120.0
C85 C86 H86 120.0
C87 C86 C85 120.0
C87 C86 H86 120.0
C85 C93 H93 121.1
C92 C93 C85 117.7(15)
C92 C93 H93 121.1
C93 C92 H92 119.2
C91 C92 C93 121.5(17)
C91 C92 H92 119.2
C92 C91 H91 121.2
C92 C91 C90 117.7(15)
C90 C91 H91 121.2
C91 C90 H90 119.4
C89 C90 C91 121.2(16)
C89 C90 H90 119.4
C85 C89 C90 120.1(16)
C85 C89 H89 120.0
C90 C89 H89 120.0

loop_
_geom_bond_atom_site_label_1
_geom_bond_atom_site_label_2
_geom_bond_distance
Cu3 Cu2 2.598(2)
Cu3 Cu1 2.574(2)
Cu3 P1 2.256(3)
Cu3 Cl1 2.366(3)
Cu3 P6 2.197(3)
Cu3 HA 1.5886(15)
Cu2 Cu1 2.738(2)
Cu2 P5 2.227(3)
Cu2 P4 2.205(3)
Cu2 HA 1.6247(14)
Cu0A Cu1A 2.739(2)
Cu0A Cu2A 2.566(2)
Cu0A P11 2.215(3)
Cu0A P10 2.262(3)
Cu0A Cl2 2.420(3)
Cu0A H 1.99(7)
Cu1A Cu2A 2.601(2)
Cu1A P7 2.240(3)
Cu1A P12 2.212(3)
Cu1A H 1.87(7)
Cu2A P8 2.204(3)
Cu2A P9 2.251(3)
Cu2A Cl2 2.338(3)
Cu1 Cl1 2.447(3)
Cu1 P2 2.255(3)
Cu1 P3 2.204(3)
Cu1 HA 1.7307(16)
P8 N3 1.718(9)
P8 C153 1.797(5)
P8 C159 1.819(6)
P11 N2 1.701(10)
P11 C105 1.801(5)
P11 C111 1.807(6)
P1 N4 1.691(10)
P1 C71 1.829(6)
P1 C77 1.819(6)
P5 N5 1.682(10)
P5 C13 1.837(6)
P5 C19 1.795(6)
P7 N3 1.678(9)
P7 C135 1.816(6)
P7 C129 1.806(6)
P2 N4 1.656(11)
P2 C4CA 1.859(9)
P2 C49 1.857(10)
P2 C60 1.808(10)
P6 N5 1.675(10)
P6 C7 1.815(5)
P6 C4 1.814(6)
P3 N6 1.678(10)
P3 C43 1.806(6)
P3 C37 1.820(6)
P12 N2 1.674(10)
P12 C147 1.800(6)
P12 C141 1.840(7)
P9 N1 1.653(11)
P9 C123 1.835(6)
P9 C117 1.805(6)
P10 N1 1.692(11)
P10 C94 1.731(9)
P10 C85 1.830(9)
P4 N6 1.667(11)
P4 C25 1.797(6)
P4 C31 1.831(6)
N3 H3A 0.8800
N5 H5 0.8800
N6 H6 0.8800
N2 H2 0.8800
N4 H4 0.8800
N1 H1A 0.8800
C10 H10 0.9500
C10 C11 1.3900
C10 C9 1.3900
C11 H11 0.9500
C11 C12 1.3900
C12 H12 0.9500
C12 C7 1.3900
C7 C8 1.3900
C8 H8 0.9500
C8 C9 1.3900
C9 H9 0.9500
C157 H157 0.9500
C157 C156 1.3900
C157 C158 1.3900
C156 H156 0.9500
C156 C155 1.3900
C155 H155 0.9500
C155 C154 1.3900
C154 H154 0.9500
C154 C153 1.3900
C153 C158 1.3900
C158 H158 0.9500
C137 H137 0.9500
C137 C138 1.3900
C137 C136 1.3900
C138 H138 0.9500
C138 C139 1.3900
C139 H139 0.9500
C139 C140 1.3900
C140 H140 0.9500
C140 C135 1.3900
C135 C136 1.3900
C136 H136 0.9500
C162 H162 0.9500
C162 C163 1.3900
C162 C161 1.3900
C163 H163 0.9500
C163 C164 1.3900
C164 H164 0.9500
C164 C159 1.3900
C159 C160 1.3900
C160 H160 0.9500
C160 C161 1.3900
C161 H161 0.9500
C17 H17 0.9500
C17 C16 1.3900
C17 C18 1.3900
C16 H16 0.9500
C16 C15 1.3900
C15 H15 0.9500
C15 C14 1.3900
C14 H14 0.9500
C14 C13 1.3900
C13 C18 1.3900
C18 H18 0.9500
C6 H6A 0.9500
C6 C1 1.3900
C6 C5 1.3900
C1 H1 0.9500
C1 C0AA 1.3900
C0AA H0AA 0.9500
C0AA C3 1.3900
C3 H3 0.9500
C3 C4 1.3900
C4 C5 1.3900
C5 H5A 0.9500
C28 H28 0.9500
C28 C29 1.3900
C28 C27 1.3900
C29 H29 0.9500
C29 C30 1.3900
C30 H30 0.9500
C30 C25 1.3900
C25 C26 1.3900
C26 H26 0.9500
C26 C27 1.3900
C27 H27 0.9500
C46 H46 0.9500
C46 C45 1.3900
C46 C47 1.3900
C45 H45 0.9500
C45 C44 1.3900
C44 H44 0.9500
C44 C43 1.3900
C43 C48 1.3900
C48 H48 0.9500
C48 C47 1.3900
C47 H47 0.9500
C127 H127 0.9500
C127 C126 1.3900
C127 C128 1.3900
C126 H126 0.9500
C126 C125 1.3900
C125 H125 0.9500
C125 C124 1.3900
C124 H124 0.9500
C124 C123 1.3900
C123 C128 1.3900
C128 H128 0.9500
C31 C36 1.3900
C31 C32 1.3900
C36 H36 0.9500
C36 C35 1.3900
C35 H35 0.9500
C35 C34 1.3900
C34 H34 0.9500
C34 C33 1.3900
C33 H33 0.9500
C33 C32 1.3900
C32 H32 0.9500
C132 H132 0.9500
C132 C131 1.3900
C132 C133 1.3900
C131 H131 0.9500
C131 C130 1.3900
C130 H130 0.9500
C130 C129 1.3900
C129 C134 1.3900
C134 H134 0.9500
C134 C133 1.3900
C133 H133 0.9500
C106 H106 0.9500
C106 C105 1.3900
C106 C107 1.3900
C105 C110 1.3900
C110 H110 0.9500
C110 C109 1.3900
C109 H109 0.9500
C109 C108 1.3900
C108 H108 0.9500
C108 C107 1.3900
C107 H107 0.9500
C150 H150 0.9500
C150 C149 1.3900
C150 C151 1.3900
C149 H149 0.9500
C149 C148 1.3900
C148 H148 0.9500
C148 C147 1.3900
C147 C152 1.3900
C152 H152 0.9500
C152 C151 1.3900
C151 H151 0.9500
C39 H39 0.9500
C39 C40 1.3900
C39 C38 1.3900
C40 H40 0.9500
C40 C41 1.3900
C41 H41 0.9500
C41 C42 1.3900
C42 H42 0.9500
C42 C37 1.3900
C37 C38 1.3900
C38 H38 0.9500
C22 H22 0.9500
C22 C21 1.3900
C22 C23 1.3900
C21 H21 0.9500
C21 C20 1.3900
C20 H20 0.9500
C20 C19 1.3900
C19 C24 1.3900
C24 H24 0.9500
C24 C23 1.3900
C23 H23 0.9500
C144 H144 0.9500
C144 C145 1.3900
C144 C143 1.3900
C145 H145 0.9500
C145 C146 1.3900
C146 H146 0.9500
C146 C141 1.3900
C141 C142 1.3900
C142 H142 0.9500
C142 C143 1.3900
C143 H143 0.9500
C74 H74 0.9500
C74 C75 1.3900
C74 C73 1.3900
C75 H75 0.9500
C75 C76 1.3900
C76 H76 0.9500
C76 C71 1.3900
C71 C72 1.3900
C72 H72 0.9500
C72 C73 1.3900
C73 H73 0.9500
C112 H112 0.9500
C112 C111 1.3900
C112 C113 1.3900
C111 C116 1.3900
C116 H116 0.9500
C116 C115 1.3900
C115 H115 0.9500
C115 C114 1.3900
C114 H114 0.9500
C114 C113 1.3900
C113 H113 0.9500
C81 H81 0.9500
C81 C80 1.3900
C81 C82 1.3900
C80 H80 0.9500
C80 C79 1.3900
C79 H79 0.9500
C79 C78 1.3900
C78 H78 0.9500
C78 C77 1.3900
C77 C82 1.3900
C82 H82 0.9500
F8 B1 1.376(19)
F7 B1 1.256(18)
B1 F6 1.52(2)
B1 F5 1.45(2)
B1 F9 1.55(2)
F2 B2 1.35(2)
B2 F1 1.32(2)
B2 F3 1.28(2)
B2 F4A 1.362(19)
C100 H100 0.9500
C100 C94 1.3900
C100 C102 1.3900
C94 C104 1.3900
C94 C95 1.55(3)
C94 C97 1.40(3)
C104 H104 0.9500
C104 C103 1.3900
C103 H103 0.9500
C103 C2 1.3900
C2 H2A 0.9500
C2 C102 1.3900
C102 H102 0.9500
C119 H119 0.9500
C119 C118 1.3900
C119 C120 1.3900
C118 H118 0.9500
C118 C117 1.3900
C117 C122 1.3900
C122 H122 0.9500
C122 C121 1.3900
C121 H121 0.9500
C121 C120 1.3900
C120 H120 0.9500
C68 H68 0.9500
C68 C69 1.3900
C68 C67 1.3900
C69 H69 0.9500
C69 C70 1.3900
C70 H70 0.9500
C70 C4CA 1.3900
C4CA C66 1.3900
C66 H66 0.9500
C66 C67 1.3900
C67 H67 0.9500
C54 H54 0.9500
C54 C53 1.42(3)
C54 C49 1.35(3)
C53 H53 0.9500
C53 C52 1.16(3)
C52 H52 0.9500
C52 C51 1.48(3)
C51 H51 0.9500
C51 C50 1.37(3)
C50 H50 0.9500
C50 C49 1.43(3)
C99 H99 0.9500
C99 C98 1.51(4)
C99 C97 1.37(4)
C98 H98 0.9500
C98 C96 1.21(4)
C96 H96 0.9500
C96 C95 1.43(3)
C95 H95 0.9500
C97 H97 0.9500
C56 H56 0.9500
C56 C55 1.3900
C56 C59 1.3900
C55 H55 0.9500
C55 C49 1.3900
C49 C58 1.3900
C58 H58 0.9500
C58 C57 1.3900
C57 H57 0.9500
C57 C59 1.3900
C59 H59 0.9500
C60 C65 1.3900
C60 C61 1.3900
C65 H65 0.9500
C65 C64 1.3900
C64 H64 0.9500
C64 C63 1.3900
C63 H63 0.9500
C63 C62 1.3900
C62 H62 0.9500
C62 C61 1.3900
C61 H61 0.9500
C85 C84 1.3900
C85 C86 1.3900
C85 C93 1.43(2)
C85 C89 1.33(2)
C84 H84 0.9500
C84 C83 1.3900
C83 H83 0.9500
C83 C88 1.3900
C88 H88 0.9500
C88 C87 1.3900
C87 H87 0.9500
C87 C86 1.3900
C86 H86 0.9500
C93 H93 0.9500
C93 C92 1.40(2)
C92 H92 0.9500
C92 C91 1.32(2)
C91 H91 0.9500
C91 C90 1.38(2)
C90 H90 0.9500
C90 C89 1.37(2)
C89 H89 0.9500

loop_
_geom_torsion_atom_site_label_1
_geom_torsion_atom_site_label_2
_geom_torsion_atom_site_label_3
_geom_torsion_atom_site_label_4
_geom_torsion
Cu3 P1 N4 P2 -17.3(11)
Cu3 P1 C71 C76 166.8(4)
Cu3 P1 C71 C72 -10.0(5)
Cu3 P1 C77 C78 98.3(5)
Cu3 P1 C77 C82 -75.9(5)
Cu3 P6 N5 P5 -38.3(7)
Cu3 P6 C7 C12 24.2(6)
Cu3 P6 C7 C8 -159.2(4)
Cu3 P6 C4 C3 -101.3(5)
Cu3 P6 C4 C5 76.7(5)
Cu2 P5 N5 P6 6.3(7)
Cu2 P5 C13 C14 -95.0(5)
Cu2 P5 C13 C18 75.6(5)
Cu2 P5 C19 C20 -0.3(6)
Cu2 P5 C19 C24 174.8(4)
Cu2 P4 N6 P3 5.1(10)
Cu2 P4 C25 C30 102.7(5)
Cu2 P4 C25 C26 -73.5(5)
Cu2 P4 C31 C36 -16.5(5)
Cu2 P4 C31 C32 168.5(4)
Cu0A P11 N2 P12 24.7(10)
Cu0A P11 C105 C106 -11.6(5)
Cu0A P11 C105 C110 171.1(3)
Cu0A P11 C111 C112 73.5(6)
Cu0A P11 C111 C116 -107.2(5)
Cu0A P10 N1 P9 -19.9(12)
Cu0A P10 C94 C100 157.4(6)
Cu0A P10 C94 C104 -29.7(9)
Cu0A P10 C94 C95 53.5(16)
Cu0A P10 C94 C97 -101(2)
Cu0A P10 C85 C84 123.4(10)
Cu0A P10 C85 C86 -49.5(9)
Cu0A P10 C85 C93 -152.0(10)
Cu0A P10 C85 C89 58.0(14)
Cu1A P7 N3 P8 -6.4(6)
Cu1A P7 C135 C140 94.3(5)
Cu1A P7 C135 C136 -75.9(5)
Cu1A P7 C129 C130 -175.5(5)
Cu1A P7 C129 C134 1.2(6)
Cu1A P12 N2 P11 -11.6(10)
Cu1A P12 C147 C148 74.4(5)
Cu1A P12 C147 C152 -102.5(4)
Cu1A P12 C141 C146 -171.8(4)
Cu1A P12 C141 C142 15.1(6)
Cu2A P8 N3 P7 38.8(7)
Cu2A P8 C153 C154 -25.1(5)
Cu2A P8 C153 C158 160.0(4)
Cu2A P8 C159 C164 104.1(5)
Cu2A P8 C159 C160 -76.0(4)
Cu2A P9 N1 P10 20.9(12)
Cu2A P9 C123 C124 -108.1(4)
Cu2A P9 C123 C128 64.3(5)
Cu2A P9 C117 C118 -171.3(4)
Cu2A P9 C117 C122 3.6(6)
Cu1 P2 N4 P1 16.6(11)
Cu1 P2 C4CA C70 63.8(8)
Cu1 P2 C4CA C66 -110.6(7)
Cu1 P2 C49 C54 109.8(17)
Cu1 P2 C49 C50 -60.3(14)
Cu1 P2 C49 C55 -160.9(11)
Cu1 P2 C49 C58 21.6(12)
Cu1 P2 C60 C65 -36.5(11)
Cu1 P2 C60 C61 139.4(8)
Cu1 P3 N6 P4 -18.2(10)
Cu1 P3 C43 C44 -161.6(4)
Cu1 P3 C43 C48 24.0(5)
Cu1 P3 C37 C42 -83.7(5)
Cu1 P3 C37 C38 90.5(6)
P8 C153 C158 C157 174.7(6)
P8 C159 C160 C161 -179.9(5)
P11 C105 C110 C109 177.3(6)
P11 C111 C116 C115 -179.3(7)
P1 C71 C72 C73 177.0(7)
P1 C77 C82 C81 174.4(6)
P5 C13 C18 C17 -170.6(7)
P5 C19 C24 C23 -175.1(7)
P7 C135 C136 C137 170.3(6)
P7 C129 C134 C133 -176.8(6)
P2 C4CA C66 C67 174.6(10)
P2 C49 C58 C57 177.4(11)
P2 C60 C65 C64 176.1(11)
P2 C60 C61 C62 -175.7(12)
P6 C7 C8 C9 -176.6(7)
P6 C4 C5 C6 -178.1(6)
P3 C43 C48 C47 174.5(6)
P3 C37 C38 C39 -174.0(8)
P12 C147 C152 C151 176.9(6)
P12 C141 C142 C143 173.0(7)
P9 C123 C128 C127 -172.5(6)
P9 C117 C122 C121 -174.9(7)
P10 C94 C104 C103 -172.6(10)
P10 C94 C95 C96 -170(2)
P10 C94 C97 C99 174(3)
P10 C85 C84 C83 -172.4(11)
P10 C85 C86 C87 173.5(9)
P10 C85 C93 C92 -176.9(13)
P10 C85 C89 C90 179.1(15)
P4 C25 C26 C27 176.3(7)
P4 C31 C36 C35 -175.3(6)
P4 C31 C32 C33 174.9(7)
N3 P8 C153 C154 104.2(5)
N3 P8 C153 C158 -70.6(5)
N3 P8 C159 C164 -17.1(6)
N3 P8 C159 C160 162.8(5)
N3 P7 C135 C140 -25.7(6)
N3 P7 C135 C136 164.1(5)
N3 P7 C129 C130 -56.4(7)
N3 P7 C129 C134 120.3(6)
N5 P5 C13 C14 24.0(7)
N5 P5 C13 C18 -165.5(5)
N5 P5 C19 C20 -119.4(6)
N5 P5 C19 C24 55.8(7)
N5 P6 C7 C12 -103.2(5)
N5 P6 C7 C8 73.5(6)
N5 P6 C4 C3 19.4(6)
N5 P6 C4 C5 -162.5(5)
N6 P3 C43 C44 -35.8(6)
N6 P3 C43 C48 149.8(6)
N6 P3 C37 C42 151.0(6)
N6 P3 C37 C38 -34.8(8)
N6 P4 C25 C30 -24.4(7)
N6 P4 C25 C26 159.4(6)
N6 P4 C31 C36 107.0(6)
N6 P4 C31 C32 -68.1(7)
N2 P11 C105 C106 -134.5(6)
N2 P11 C105 C110 48.2(6)
N2 P11 C111 C112 -160.1(6)
N2 P11 C111 C116 19.3(7)
N2 P12 C147 C148 -160.6(6)
N2 P12 C147 C152 22.5(6)
N2 P12 C141 C146 63.1(6)
N2 P12 C141 C142 -110.0(6)
N4 P1 C71 C76 44.7(7)
N4 P1 C71 C72 -132.2(6)
N4 P1 C77 C78 -139.4(6)
N4 P1 C77 C82 46.4(6)
N4 P2 C4CA C70 -59.7(9)
N4 P2 C4CA C66 125.8(8)
N4 P2 C49 C54 -126.7(17)
N4 P2 C49 C50 63.2(14)
N4 P2 C49 C55 -37.4(12)
N4 P2 C49 C58 145.1(12)
N4 P2 C60 C65 -164.8(9)
N4 P2 C60 C61 11.0(10)
N1 P9 C123 C124 130.8(6)
N1 P9 C123 C128 -56.8(7)
N1 P9 C117 C118 -46.9(7)
N1 P9 C117 C122 128.1(6)
N1 P10 C94 C100 33.9(8)
N1 P10 C94 C104 -153.2(8)
N1 P10 C94 C95 -70.0(16)
N1 P10 C94 C97 136(2)
N1 P10 C85 C84 -113.6(11)
N1 P10 C85 C86 73.5(9)
N1 P10 C85 C93 -29.0(12)
N1 P10 C85 C89 -179.0(13)
C10 C11 C12 C7 0.0
C11 C10 C9 C8 0.0
C11 C12 C7 P6 176.7(6)
C11 C12 C7 C8 0.0
C12 C7 C8 C9 0.0
C7 P6 N5 P5 94.8(6)
C7 P6 C4 C3 128.1(5)
C7 P6 C4 C5 -53.9(5)
C7 C8 C9 C10 0.0
C9 C10 C11 C12 0.0
C157 C156 C155 C154 0.0
C156 C157 C158 C153 0.0
C156 C155 C154 C153 0.0
C155 C154 C153 P8 -174.9(6)
C155 C154 C153 C158 0.0
C154 C153 C158 C157 0.0
C153 P8 N3 P7 -95.1(6)
C153 P8 C159 C164 -126.1(5)
C153 P8 C159 C160 53.8(5)
C158 C157 C156 C155 0.0
C137 C138 C139 C140 0.0
C138 C137 C136 C135 0.0
C138 C139 C140 C135 0.0
C139 C140 C135 P7 -170.1(6)
C139 C140 C135 C136 0.0
C140 C135 C136 C137 0.0
C135 P7 N3 P8 119.9(6)
C135 P7 C129 C130 54.4(6)
C135 P7 C129 C134 -128.9(5)
C136 C137 C138 C139 0.0
C162 C163 C164 C159 0.0
C163 C162 C161 C160 0.0
C163 C164 C159 P8 179.8(6)
C163 C164 C159 C160 0.0
C164 C159 C160 C161 0.0
C159 P8 N3 P7 157.9(5)
C159 P8 C153 C154 -147.7(5)
C159 P8 C153 C158 37.4(5)
C159 C160 C161 C162 0.0
C161 C162 C163 C164 0.0
C17 C16 C15 C14 0.0
C16 C17 C18 C13 0.0
C16 C15 C14 C13 0.0
C15 C14 C13 P5 170.4(7)
C15 C14 C13 C18 0.0
C14 C13 C18 C17 0.0
C13 P5 N5 P6 -119.3(6)
C13 P5 C19 C20 128.6(5)
C13 P5 C19 C24 -56.2(6)
C18 C17 C16 C15 0.0
C6 C1 C0AA C3 0.0
C1 C6 C5 C4 0.0
C1 C0AA C3 C4 0.0
C0AA C3 C4 P6 178.0(7)
C0AA C3 C4 C5 0.0
C3 C4 C5 C6 0.0
C4 P6 N5 P5 -158.5(6)
C4 P6 C7 C12 148.0(5)
C4 P6 C7 C8 -35.3(6)
C5 C6 C1 C0AA 0.0
C28 C29 C30 C25 0.0
C29 C28 C27 C26 0.0
C29 C30 C25 P4 -176.2(7)
C29 C30 C25 C26 0.0
C30 C25 C26 C27 0.0
C25 P4 N6 P3 135.0(8)
C25 P4 C31 C36 -145.4(5)
C25 P4 C31 C32 39.5(6)
C25 C26 C27 C28 0.0
C27 C28 C29 C30 0.0
C46 C45 C44 C43 0.0
C45 C46 C47 C48 0.0
C45 C44 C43 P3 -174.2(6)
C45 C44 C43 C48 0.0
C44 C43 C48 C47 0.0
C43 P3 N6 P4 -145.8(8)
C43 P3 C37 C42 44.3(6)
C43 P3 C37 C38 -141.6(6)
C43 C48 C47 C46 0.0
C47 C46 C45 C44 0.0
C127 C126 C125 C124 0.0
C126 C127 C128 C123 0.0
C126 C125 C124 C123 0.0
C125 C124 C123 P9 172.3(7)
C125 C124 C123 C128 0.0
C124 C123 C128 C127 0.0
C123 P9 N1 P10 144.7(9)
C123 P9 C117 C118 59.5(6)
C123 P9 C117 C122 -125.6(5)
C128 C127 C126 C125 0.0
C31 P4 N6 P3 -118.3(8)
C31 P4 C25 C30 -131.3(5)
C31 P4 C25 C26 52.5(6)
C31 C36 C35 C34 0.0
C36 C31 C32 C33 0.0
C36 C35 C34 C33 0.0
C35 C34 C33 C32 0.0
C34 C33 C32 C31 0.0
C32 C31 C36 C35 0.0
C132 C131 C130 C129 0.0
C131 C132 C133 C134 0.0
C131 C130 C129 P7 176.7(6)
C131 C130 C129 C134 0.0
C130 C129 C134 C133 0.0
C129 P7 N3 P8 -131.2(5)
C129 P7 C135 C140 -136.4(5)
C129 P7 C135 C136 53.3(5)
C129 C134 C133 C132 0.0
C133 C132 C131 C130 0.0
C106 C105 C110 C109 0.0
C105 P11 N2 P12 149.2(8)
C105 P11 C111 C112 -54.9(6)
C105 P11 C111 C116 124.4(5)
C105 C106 C107 C108 0.0
C105 C110 C109 C108 0.0
C110 C109 C108 C107 0.0
C109 C108 C107 C106 0.0
C107 C106 C105 P11 -177.3(6)
C107 C106 C105 C110 0.0
C150 C149 C148 C147 0.0
C149 C150 C151 C152 0.0
C149 C148 C147 P12 -176.9(6)
C149 C148 C147 C152 0.0
C148 C147 C152 C151 0.0
C147 P12 N2 P11 -139.1(8)
C147 P12 C141 C146 -43.5(6)
C147 P12 C141 C142 143.4(5)
C147 C152 C151 C150 0.0
C151 C150 C149 C148 0.0
C39 C40 C41 C42 0.0
C40 C39 C38 C37 0.0
C40 C41 C42 C37 0.0
C41 C42 C37 P3 174.4(8)
C41 C42 C37 C38 0.0
C42 C37 C38 C39 0.0
C37 P3 N6 P4 110.2(9)
C37 P3 C43 C44 69.3(6)
C37 P3 C43 C48 -105.0(5)
C38 C39 C40 C41 0.0
C22 C21 C20 C19 0.0
C21 C22 C23 C24 0.0
C21 C20 C19 P5 175.2(7)
C21 C20 C19 C24 0.0
C20 C19 C24 C23 0.0
C19 P5 N5 P6 131.2(6)
C19 P5 C13 C14 136.8(5)
C19 P5 C13 C18 -52.7(6)
C19 C24 C23 C22 0.0
C23 C22 C21 C20 0.0
C144 C145 C146 C141 0.0
C145 C144 C143 C142 0.0
C145 C146 C141 P12 -173.1(7)
C145 C146 C141 C142 0.0
C146 C141 C142 C143 0.0
C141 P12 N2 P11 113.7(8)
C141 P12 C147 C148 -51.4(6)
C141 P12 C147 C152 131.7(5)
C141 C142 C143 C144 0.0
C143 C144 C145 C146 0.0
C74 C75 C76 C71 0.0
C75 C74 C73 C72 0.0
C75 C76 C71 P1 -176.7(8)
C75 C76 C71 C72 0.0
C76 C71 C72 C73 0.0
C71 P1 N4 P2 106.5(9)
C71 P1 C77 C78 -31.2(6)
C71 P1 C77 C82 154.6(5)
C71 C72 C73 C74 0.0
C73 C74 C75 C76 0.0
C112 C111 C116 C115 0.0
C111 P11 N2 P12 -105.6(9)
C111 P11 C105 C106 119.2(5)
C111 P11 C105 C110 -58.1(5)
C111 C112 C113 C114 0.0
C111 C116 C115 C114 0.0
C116 C115 C114 C113 0.0
C115 C114 C113 C112 0.0
C113 C112 C111 P11 179.3(8)
C113 C112 C111 C116 0.0
C81 C80 C79 C78 0.0
C80 C81 C82 C77 0.0
C80 C79 C78 C77 0.0
C79 C78 C77 P1 -174.0(6)
C79 C78 C77 C82 0.0
C78 C77 C82 C81 0.0
C77 P1 N4 P2 -145.0(8)
C77 P1 C71 C76 -60.7(6)
C77 P1 C71 C72 122.4(5)
C82 C81 C80 C79 0.0
C100 C94 C104 C103 0.0
C94 P10 N1 P9 106.4(10)
C94 P10 C85 C84 -6.9(12)
C94 P10 C85 C86 -179.8(9)
C94 P10 C85 C93 77.6(12)
C94 P10 C85 C89 -72.4(14)
C94 C100 C102 C2 0.0
C94 C104 C103 C2 0.0
C104 C103 C2 C102 0.0
C103 C2 C102 C100 0.0
C102 C100 C94 P10 173.2(9)
C102 C100 C94 C104 0.0
C119 C118 C117 P9 175.0(7)
C119 C118 C117 C122 0.0
C118 C119 C120 C121 0.0
C118 C117 C122 C121 0.0
C117 P9 N1 P10 -106.0(10)
C117 P9 C123 C124 21.2(6)
C117 P9 C123 C128 -166.4(5)
C117 C122 C121 C120 0.0
C122 C121 C120 C119 0.0
C120 C119 C118 C117 0.0
C68 C69 C70 C4CA 0.0
C69 C68 C67 C66 0.0
C69 C70 C4CA P2 -174.3(10)
C69 C70 C4CA C66 0.0
C70 C4CA C66 C67 0.0
C4CA P2 N4 P1 138.8(9)
C4CA P2 C49 C54 -15.6(19)
C4CA P2 C49 C50 174.3(14)
C4CA C66 C67 C68 0.0
C67 C68 C69 C70 0.0
C54 C53 C52 C51 -10(5)
C53 C54 C49 P2 -178.9(17)
C53 C54 C49 C50 -9(3)
C53 C52 C51 C50 13(4)
C52 C51 C50 C49 -13(3)
C51 C50 C49 P2 -175.9(18)
C51 C50 C49 C54 13(3)
C99 C98 C96 C95 15(5)
C98 C99 C97 C94 -11(5)
C98 C96 C95 C94 -7(5)
C95 C94 C97 C99 17(4)
C97 C94 C95 C96 -9(3)
C97 C99 C98 C96 -8(5)
C56 C55 C49 P2 -177.7(10)
C56 C55 C49 C58 0.0
C55 C56 C59 C57 0.0
C55 C49 C58 C57 0.0
C49 P2 N4 P1 -105.5(9)
C49 P2 C4CA C70 -170.8(7)
C49 P2 C4CA C66 14.8(9)
C49 P2 C60 C65 89.1(9)
C49 P2 C60 C61 -95.0(10)
C49 C54 C53 C52 8(4)
C49 C58 C57 C59 0.0
C58 C57 C59 C56 0.0
C59 C56 C55 C49 0.0
C60 P2 N4 P1 151.9(10)
C60 P2 C49 C55 65.0(12)
C60 P2 C49 C58 -112.5(13)
C60 C65 C64 C63 0.0
C65 C60 C61 C62 0.0
C65 C64 C63 C62 0.0
C64 C63 C62 C61 0.0
C63 C62 C61 C60 0.0
C61 C60 C65 C64 0.0
C85 P10 N1 P9 -146.9(10)
C85 P10 C94 C100 -71.3(8)
C85 P10 C94 C104 101.6(9)
C85 P10 C94 C95 -175.1(15)
C85 P10 C94 C97 31(2)
C85 C84 C83 C88 0.0
C85 C93 C92 C91 7(3)
C84 C85 C86 C87 0.0
C84 C83 C88 C87 0.0
C83 C88 C87 C86 0.0
C88 C87 C86 C85 0.0
C86 C85 C84 C83 0.0
C93 C85 C89 C90 28(2)
C93 C92 C91 C90 9(3)
C92 C91 C90 C89 -7(3)
C91 C90 C89 C85 -13(3)
C89 C85 C93 C92 -26(2)

loop_
_smtbx_masks_void_nr
_smtbx_masks_void_average_x
_smtbx_masks_void_average_y
_smtbx_masks_void_average_z
_smtbx_masks_void_volume
_smtbx_masks_void_count_electrons
1 -0.201 -0.874 -0.111 1381.9 0.0
